data_7004287
loop_
_publ_author_name
'Chase, Preston A.'
'Lutz, Martin'
'Spek, Anthony L.'
'Gossage, Robert A.'
'van Koten, Gerard'

_publ_section_title
;
 Solid-state and solution structures of hetero-aggregates formed
 between nBuLi and NCN pincer aryl lithium
;
_journal_issue 42
_journal_name_full 'Dalton Transactions'
_journal_page_first 5783
_journal_page_last 5790
_journal_paper_doi 10.1039/b805092a
_journal_year 2008
_chemical_formula_moiety 'C40 H72 Li4 N4'
_chemical_formula_sum 'C40 H72 Li4 N4'
_chemical_formula_weight 636.78
_chemical_name_systematic
;
?
;
_space_group_IT_number 2
_symmetry_cell_setting triclinic
_symmetry_space_group_name_Hall '-P 1'
_symmetry_space_group_name_H-M 'P -1'
_atom_sites_solution_hydrogens difmap
_atom_sites_solution_primary direct
_atom_sites_solution_secondary difmap
_audit_creation_method SHELXL-97
_cell_angle_alpha 88.6961(7)
_cell_angle_beta 89.1097(8)
_cell_angle_gamma 74.9462(6)
_cell_formula_units_Z 2
_cell_length_a 10.2596(1)
_cell_length_b 10.7254(2)
_cell_length_c 19.3963(3)
_cell_measurement_reflns_used 62207
_cell_measurement_temperature 150(2)
_cell_measurement_theta_max 22.72
_cell_measurement_theta_min 1.02
_cell_volume 2060.45(5)
_computing_cell_refinement HKL2000
_computing_data_collection 'Nonius COLLECT'
_computing_data_reduction 'HKL2000, SortAV'
_computing_structure_refinement 'SHELXL-97 (Sheldrick, 1997)'
_computing_structure_solution 'SHELXS-97 (Sheldrick, 1990)'
_diffrn_ambient_temperature 150(2)
_diffrn_measured_fraction_theta_full 0.997
_diffrn_measured_fraction_theta_max 0.997
_diffrn_measurement_device_type 'Nonius KappaCCD'
_diffrn_radiation_monochromator graphite
_diffrn_radiation_source 'rotating anode'
_diffrn_radiation_type MoK\a
_diffrn_radiation_wavelength 0.71073
_diffrn_reflns_av_R_equivalents 0.1114
_diffrn_reflns_av_sigmaI/netI 0.0497
_diffrn_reflns_limit_h_max 11
_diffrn_reflns_limit_h_min -11
_diffrn_reflns_limit_k_max 11
_diffrn_reflns_limit_k_min -11
_diffrn_reflns_limit_l_max 20
_diffrn_reflns_limit_l_min -20
_diffrn_reflns_number 36961
_diffrn_reflns_theta_full 22.65
_diffrn_reflns_theta_max 22.65
_diffrn_reflns_theta_min 1.05
_exptl_absorpt_coefficient_mu 0.058
_exptl_absorpt_correction_type none
_exptl_crystal_colour colourless
_exptl_crystal_density_diffrn 1.026
_exptl_crystal_density_method 'not measured'
_exptl_crystal_description 'triangular block'
_exptl_crystal_F_000 704
_exptl_crystal_size_max 0.30
_exptl_crystal_size_mid 0.30
_exptl_crystal_size_min 0.18
_refine_diff_density_max 0.575
_refine_diff_density_min -0.360
_refine_diff_density_rms 0.047
_refine_ls_extinction_method none
_refine_ls_goodness_of_fit_ref 1.087
_refine_ls_hydrogen_treatment mixed
_refine_ls_matrix_type full
_refine_ls_number_parameters 471
_refine_ls_number_reflns 5465
_refine_ls_number_restraints 49
_refine_ls_restrained_S_all 1.129
_refine_ls_R_factor_all 0.0824
_refine_ls_R_factor_gt 0.0648
_refine_ls_shift/su_max 0.010
_refine_ls_shift/su_mean 0.000
_refine_ls_structure_factor_coef Fsqd
_refine_ls_weighting_details 'calc w=1/[\s^2^(Fo^2^)+(0.0998P)^2^+1.2260P] where P=(Fo^2^+2Fc^2^)/3'
_refine_ls_weighting_scheme calc
_refine_ls_wR_factor_gt 0.1839
_refine_ls_wR_factor_ref 0.1977
_reflns_number_gt 4131
_reflns_number_total 5465
_reflns_threshold_expression I>2\s(I)
_cod_data_source_file b805092a.txt
_cod_data_source_block s3190a
_cod_database_code 7004287

loop_
_symmetry_equiv_pos_as_xyz
'x, y, z'
'-x, -y, -z'

loop_
_atom_site_label
_atom_site_type_symbol
_atom_site_fract_x
_atom_site_fract_y
_atom_site_fract_z
_atom_site_U_iso_or_equiv
_atom_site_adp_type
_atom_site_occupancy
_atom_site_symmetry_multiplicity
_atom_site_calc_flag
_atom_site_refinement_flags
_atom_site_disorder_assembly
_atom_site_disorder_group
N11 N -0.1158(2) 0.5988(2) 0.34370(11) 0.0363(6) Uani 1 1 d . . .
N12 N -0.1667(3) 0.8630(3) 0.10230(13) 0.0502(7) Uani 1 1 d . . .
C11 C -0.0434(3) 0.6237(3) 0.19317(14) 0.0366(7) Uani 1 1 d . . .
C12 C -0.0530(3) 0.5054(3) 0.22611(15) 0.0385(7) Uani 1 1 d . . .
C13 C -0.0688(3) 0.4000(3) 0.18981(18) 0.0479(8) Uani 1 1 d . . .
H13 H -0.0725 0.3231 0.2142 0.057 Uiso 1 1 calc R . .
C14 C -0.0793(3) 0.4052(4) 0.11897(19) 0.0548(9) Uani 1 1 d . . .
H14 H -0.0850 0.3314 0.0942 0.066 Uiso 1 1 calc R . .
C15 C -0.0813(3) 0.5185(4) 0.08534(17) 0.0520(9) Uani 1 1 d . . .
H15 H -0.0952 0.5253 0.0370 0.062 Uiso 1 1 calc R . .
C16 C -0.0631(3) 0.6253(3) 0.12062(15) 0.0427(8) Uani 1 1 d . . .
C17 C -0.0440(3) 0.4859(3) 0.30393(15) 0.0407(7) Uani 1 1 d . . .
H17A H -0.0810 0.4121 0.3171 0.049 Uiso 1 1 calc R . .
H17B H 0.0523 0.4627 0.3170 0.049 Uiso 1 1 calc R . .
C18 C -0.2610(3) 0.6378(3) 0.32977(15) 0.0427(8) Uani 1 1 d . . .
H18A H -0.2730 0.6507 0.2793 0.051 Uiso 1 1 calc R . .
H18B H -0.2995 0.7225 0.3513 0.051 Uiso 1 1 calc R . .
C19 C -0.3428(3) 0.5461(4) 0.35453(18) 0.0568(9) Uani 1 1 d . . .
H19A H -0.3070 0.4618 0.3333 0.085 Uiso 1 1 calc R . .
H19B H -0.4373 0.5810 0.3414 0.085 Uiso 1 1 calc R . .
H19C H -0.3368 0.5361 0.4048 0.085 Uiso 1 1 calc R . .
C110 C -0.0856(3) 0.5715(3) 0.41759(15) 0.0471(8) Uani 1 1 d . . .
H11A H 0.0134 0.5499 0.4238 0.056 Uiso 1 1 calc R . .
H11B H -0.1170 0.4952 0.4324 0.056 Uiso 1 1 calc R . .
C111 C -0.1514(4) 0.6838(4) 0.46338(16) 0.0585(9) Uani 1 1 d . . .
H11C H -0.1288 0.7622 0.4460 0.088 Uiso 1 1 calc R . .
H11D H -0.1182 0.6647 0.5106 0.088 Uiso 1 1 calc R . .
H11E H -0.2495 0.6970 0.4632 0.088 Uiso 1 1 calc R . .
C112 C -0.0680(3) 0.7453(4) 0.07742(15) 0.0524(9) Uani 1 1 d . . .
H11F H 0.0229 0.7610 0.0765 0.063 Uiso 1 1 calc R . .
H11G H -0.0908 0.7297 0.0295 0.063 Uiso 1 1 calc R . .
C113 C -0.3028(3) 0.8433(4) 0.10915(18) 0.0555(9) Uani 1 1 d . . .
H11H H -0.3628 0.9227 0.1285 0.067 Uiso 1 1 calc R . .
H11I H -0.2990 0.7727 0.1435 0.067 Uiso 1 1 calc R . .
C114 C -0.3692(4) 0.8111(4) 0.0444(2) 0.0713(11) Uani 1 1 d . . .
H11J H -0.3780 0.8815 0.0103 0.107 Uiso 1 1 calc R . .
H11K H -0.4588 0.8002 0.0562 0.107 Uiso 1 1 calc R . .
H11L H -0.3134 0.7308 0.0251 0.107 Uiso 1 1 calc R . .
C115 C -0.1637(4) 0.9718(4) 0.0539(2) 0.0730(13) Uani 1 1 d . . .
H11M H -0.1883 0.9499 0.0074 0.088 Uiso 1 1 calc R . .
H11N H -0.0702 0.9810 0.0511 0.088 Uiso 1 1 calc R . .
C116 C -0.2562(6) 1.0990(5) 0.0736(3) 0.1032(18) Uani 1 1 d . . .
H11O H -0.3501 1.0949 0.0699 0.155 Uiso 1 1 calc R . .
H11P H -0.2406 1.1671 0.0425 0.155 Uiso 1 1 calc R . .
H11Q H -0.2383 1.1180 0.1211 0.155 Uiso 1 1 calc R . .
N21 N 0.3172(2) 0.5553(2) 0.17372(11) 0.0369(6) Uani 1 1 d . . .
N22 N 0.2025(3) 0.9180(2) 0.37523(12) 0.0418(6) Uani 1 1 d . . .
C21 C 0.2175(3) 0.6480(3) 0.31843(14) 0.0326(7) Uani 1 1 d . . .
C22 C 0.2927(3) 0.5203(3) 0.30260(14) 0.0345(7) Uani 1 1 d . . .
C23 C 0.3632(3) 0.4332(3) 0.35188(15) 0.0392(7) Uani 1 1 d . . .
H23 H 0.4112 0.3490 0.3384 0.047 Uiso 1 1 calc R . .
C24 C 0.3647(3) 0.4670(3) 0.41966(15) 0.0424(8) Uani 1 1 d . . .
H24 H 0.4092 0.4059 0.4534 0.051 Uiso 1 1 calc R . .
C25 C 0.3003(3) 0.5912(3) 0.43766(15) 0.0404(7) Uani 1 1 d . . .
H25 H 0.3040 0.6173 0.4839 0.048 Uiso 1 1 calc R . .
C26 C 0.2293(3) 0.6794(3) 0.38855(14) 0.0355(7) Uani 1 1 d . . .
C27 C 0.2999(3) 0.4659(3) 0.22992(15) 0.0380(7) Uani 1 1 d . . .
H27A H 0.3761 0.3874 0.2279 0.046 Uiso 1 1 calc R . .
H27B H 0.2160 0.4394 0.2218 0.046 Uiso 1 1 calc R . .
C28 C 0.3096(3) 0.4935(3) 0.10713(15) 0.0445(8) Uani 1 1 d . . .
H28A H 0.2226 0.4700 0.1050 0.053 Uiso 1 1 calc R . .
H28B H 0.3830 0.4128 0.1047 0.053 Uiso 1 1 calc R . .
C29 C 0.3213(4) 0.5792(4) 0.04524(16) 0.0554(9) Uani 1 1 d . . .
H29A H 0.2539 0.6623 0.0493 0.083 Uiso 1 1 calc R . .
H29B H 0.3058 0.5372 0.0029 0.083 Uiso 1 1 calc R . .
H29C H 0.4119 0.5935 0.0436 0.083 Uiso 1 1 calc R . .
C210 C 0.4428(3) 0.5961(3) 0.18025(16) 0.0428(8) Uani 1 1 d . . .
H21A H 0.4421 0.6343 0.2263 0.051 Uiso 1 1 calc R . .
H21B H 0.4412 0.6655 0.1455 0.051 Uiso 1 1 calc R . .
C211 C 0.5751(3) 0.4937(4) 0.17189(19) 0.0617(10) Uani 1 1 d . . .
H21C H 0.5780 0.4227 0.2050 0.093 Uiso 1 1 calc R . .
H21D H 0.6505 0.5316 0.1804 0.093 Uiso 1 1 calc R . .
H21E H 0.5824 0.4608 0.1249 0.093 Uiso 1 1 calc R . .
C212 C 0.1639(3) 0.8132(3) 0.41510(15) 0.0428(8) Uani 1 1 d . . .
H21F H 0.0647 0.8281 0.4137 0.051 Uiso 1 1 calc R . .
H21G H 0.1896 0.8170 0.4639 0.051 Uiso 1 1 calc R . .
C213 C 0.3494(3) 0.8981(3) 0.37084(16) 0.0489(8) Uani 1 1 d . . .
H21H H 0.3680 0.9681 0.3413 0.059 Uiso 1 1 calc R . .
H21I H 0.3877 0.8159 0.3469 0.059 Uiso 1 1 calc R . .
C214 C 0.4258(4) 0.8936(4) 0.43842(19) 0.0693(11) Uani 1 1 d . . .
H21J H 0.3912 0.9750 0.4626 0.104 Uiso 1 1 calc R . .
H21K H 0.5222 0.8810 0.4284 0.104 Uiso 1 1 calc R . .
H21L H 0.4129 0.8218 0.4676 0.104 Uiso 1 1 calc R . .
C215 C 0.1347(4) 1.0419(3) 0.40791(18) 0.0608(10) Uani 1 1 d . . .
H21M H 0.1676 1.0406 0.4557 0.073 Uiso 1 1 calc R . .
H21N H 0.0364 1.0498 0.4104 0.073 Uiso 1 1 calc R . .
C216 C 0.1581(6) 1.1598(3) 0.3698(2) 0.0880(15) Uani 1 1 d . . .
H21O H 0.2524 1.1618 0.3749 0.132 Uiso 1 1 calc R . .
H21P H 0.0986 1.2382 0.3891 0.132 Uiso 1 1 calc R . .
H21Q H 0.1384 1.1553 0.3207 0.132 Uiso 1 1 calc R . .
C31 C -0.1129(3) 0.9274(3) 0.29958(16) 0.0481(8) Uani 1 1 d D . .
H31A H -0.1959 0.8884 0.2882 0.050 Uiso 0.57 1 d P A 1
H31B H -0.1183 0.9154 0.3546 0.050 Uiso 0.57 1 d P B 1
H31C H -0.1421 0.8964 0.3454 0.050 Uiso 0.43 1 d P C 2
H31D H -0.0486 0.9992 0.3190 0.050 Uiso 0.43 1 d P D 2
C32A C -0.1508(7) 1.0648(5) 0.2758(3) 0.0571(16) Uani 0.57 1 d PDU E 1
H32A H -0.0737 1.1010 0.2854 0.069 Uiso 0.57 1 calc PR E 1
H32B H -0.1601 1.0655 0.2251 0.069 Uiso 0.57 1 calc PR E 1
C33A C -0.2721(7) 1.1540(5) 0.3034(3) 0.054(2) Uani 0.57 1 d PDU E 1
H33A H -0.2841 1.2373 0.2781 0.065 Uiso 0.57 1 calc PR E 1
H33B H -0.3499 1.1200 0.2919 0.065 Uiso 0.57 1 calc PR E 1
C34A C -0.2810(9) 1.1805(8) 0.3740(4) 0.067(2) Uani 0.57 1 d PDU E 1
H34A H -0.2731 1.1001 0.4006 0.100 Uiso 0.57 1 calc PR E 1
H34B H -0.3682 1.2411 0.3842 0.100 Uiso 0.57 1 calc PR E 1
H34C H -0.2080 1.2188 0.3866 0.100 Uiso 0.57 1 calc PR E 1
C32B C -0.2437(8) 1.0034(8) 0.2748(4) 0.070(3) Uani 0.43 1 d PDU E 2
H32C H -0.2286 1.0322 0.2272 0.084 Uiso 0.43 1 calc PR E 2
H32D H -0.3014 0.9428 0.2711 0.084 Uiso 0.43 1 calc PR E 2
C33B C -0.3227(12) 1.1141(12) 0.3093(6) 0.109(5) Uani 0.43 1 d PDU E 2
H33C H -0.2971 1.1886 0.2873 0.130 Uiso 0.43 1 calc PR E 2
H33D H -0.4169 1.1217 0.2955 0.130 Uiso 0.43 1 calc PR E 2
C34B C -0.3296(17) 1.1379(13) 0.3790(6) 0.106(5) Uani 0.43 1 d PDU E 2
H34D H -0.3713 1.0766 0.4031 0.158 Uiso 0.43 1 calc PR E 2
H34E H -0.3839 1.2262 0.3868 0.158 Uiso 0.43 1 calc PR E 2
H34F H -0.2383 1.1279 0.3966 0.158 Uiso 0.43 1 calc PR E 2
C41 C 0.1419(3) 0.8926(3) 0.16841(16) 0.0445(8) Uani 1 1 d . . .
H41A H 0.0760 0.9766 0.1414 0.050 Uiso 1 1 d . . .
H41B H 0.1969 0.8401 0.1229 0.050 Uiso 1 1 d . . .
C42 C 0.2395(4) 0.9642(3) 0.19478(18) 0.0596(10) Uani 1 1 d . E .
H42A H 0.3358 0.8962 0.2204 0.050 Uiso 1 1 d . . .
H42B H 0.1840 1.0270 0.2374 0.050 Uiso 1 1 d . . .
C43 C 0.2925(4) 1.0485(4) 0.14244(19) 0.0699(11) Uani 1 1 d . . .
H43A H 0.2095 1.1431 0.1310 0.050 Uiso 1 1 d . . .
H43B H 0.3418 0.9904 0.0993 0.050 Uiso 1 1 d . . .
C44 C 0.3837(6) 1.1146(5) 0.1762(3) 0.0980(16) Uani 1 1 d . E .
H44A H 0.3325 1.1747 0.2103 0.147 Uiso 1 1 calc R . .
H44B H 0.4225 1.1625 0.1414 0.147 Uiso 1 1 calc R . .
H44C H 0.4564 1.0504 0.1993 0.147 Uiso 1 1 calc R . .
Li1 Li -0.0232(5) 0.7169(4) 0.2954(2) 0.0392(11) Uani 1 1 d . E .
Li2 Li 0.1581(5) 0.6935(4) 0.2040(2) 0.0385(11) Uani 1 1 d . E .
Li3 Li -0.0656(5) 0.8611(5) 0.1942(3) 0.0451(12) Uani 1 1 d . E .
Li4 Li 0.1191(5) 0.8751(5) 0.2835(2) 0.0433(12) Uani 1 1 d . E .

loop_
_atom_site_aniso_label
_atom_site_aniso_U_11
_atom_site_aniso_U_22
_atom_site_aniso_U_33
_atom_site_aniso_U_23
_atom_site_aniso_U_13
_atom_site_aniso_U_12
N11 0.0362(14) 0.0405(14) 0.0308(13) 0.0035(11) -0.0011(10) -0.0079(11)
N12 0.0545(18) 0.0608(18) 0.0388(15) 0.0177(13) -0.0072(12) -0.0223(14)
C11 0.0291(16) 0.0427(18) 0.0376(17) -0.0049(13) 0.0010(12) -0.0080(13)
C12 0.0269(16) 0.0411(18) 0.0464(18) -0.0059(14) 0.0016(13) -0.0062(13)
C13 0.0409(19) 0.0409(18) 0.063(2) -0.0134(16) 0.0053(15) -0.0123(15)
C14 0.045(2) 0.059(2) 0.064(2) -0.0323(19) 0.0090(16) -0.0184(17)
C15 0.041(2) 0.079(3) 0.0392(18) -0.0262(18) 0.0070(14) -0.0202(18)
C16 0.0301(17) 0.063(2) 0.0361(17) -0.0073(15) 0.0059(13) -0.0135(15)
C17 0.0358(17) 0.0346(17) 0.0521(19) 0.0050(14) -0.0008(14) -0.0104(13)
C18 0.0400(18) 0.0526(19) 0.0349(16) 0.0026(14) 0.0032(13) -0.0116(15)
C19 0.043(2) 0.076(2) 0.055(2) 0.0073(18) -0.0010(16) -0.0218(18)
C110 0.049(2) 0.058(2) 0.0375(18) 0.0124(15) -0.0075(14) -0.0199(16)
C111 0.073(3) 0.074(2) 0.0304(17) 0.0006(16) -0.0008(16) -0.023(2)
C112 0.048(2) 0.086(3) 0.0302(17) 0.0007(17) -0.0002(14) -0.0287(19)
C113 0.041(2) 0.066(2) 0.057(2) 0.0205(17) -0.0072(16) -0.0112(17)
C114 0.059(2) 0.094(3) 0.068(3) 0.020(2) -0.0220(19) -0.033(2)
C115 0.083(3) 0.092(3) 0.058(2) 0.039(2) -0.027(2) -0.049(3)
C116 0.138(5) 0.077(3) 0.104(4) 0.054(3) -0.047(3) -0.047(3)
N21 0.0361(14) 0.0413(14) 0.0343(13) -0.0053(11) 0.0022(10) -0.0117(11)
N22 0.0561(17) 0.0302(14) 0.0369(14) -0.0031(11) -0.0076(12) -0.0067(12)
C21 0.0302(16) 0.0332(16) 0.0346(16) 0.0008(12) 0.0007(12) -0.0085(13)
C22 0.0295(16) 0.0351(17) 0.0399(17) 0.0016(13) 0.0029(12) -0.0105(13)
C23 0.0361(17) 0.0307(16) 0.0487(19) 0.0071(14) 0.0020(14) -0.0057(13)
C24 0.0394(18) 0.0427(19) 0.0430(19) 0.0175(15) -0.0035(14) -0.0082(14)
C25 0.0418(18) 0.048(2) 0.0324(16) 0.0060(14) -0.0025(13) -0.0139(15)
C26 0.0330(16) 0.0380(17) 0.0357(17) 0.0020(13) 0.0005(13) -0.0100(13)
C27 0.0342(17) 0.0313(16) 0.0462(18) -0.0033(13) 0.0019(13) -0.0043(13)
C28 0.0387(18) 0.0523(19) 0.0406(18) -0.0111(15) -0.0020(14) -0.0072(15)
C29 0.056(2) 0.071(2) 0.0380(18) -0.0079(16) 0.0001(15) -0.0124(18)
C210 0.0385(18) 0.0547(19) 0.0369(17) -0.0042(14) 0.0054(13) -0.0153(15)
C211 0.036(2) 0.090(3) 0.057(2) -0.0125(19) 0.0043(16) -0.0136(18)
C212 0.0491(19) 0.0458(19) 0.0316(16) -0.0033(14) -0.0060(13) -0.0086(15)
C213 0.060(2) 0.0450(19) 0.0476(19) 0.0000(15) -0.0102(16) -0.0227(16)
C214 0.068(3) 0.081(3) 0.062(2) -0.001(2) -0.023(2) -0.025(2)
C215 0.086(3) 0.041(2) 0.049(2) -0.0111(16) -0.0193(18) -0.0032(18)
C216 0.158(5) 0.033(2) 0.063(3) -0.0047(18) -0.025(3) -0.007(2)
C31 0.055(2) 0.0398(18) 0.0436(18) 0.0003(14) 0.0024(15) -0.0022(15)
C32A 0.065(4) 0.049(3) 0.047(3) 0.002(3) 0.004(3) 0.004(3)
C33A 0.061(5) 0.040(3) 0.053(4) 0.013(3) -0.006(3) 0.000(3)
C34A 0.062(5) 0.049(4) 0.081(5) -0.014(4) 0.012(4) -0.001(4)
C32B 0.057(5) 0.069(5) 0.069(5) -0.023(4) -0.023(4) 0.011(4)
C33B 0.062(7) 0.120(9) 0.115(9) -0.058(7) -0.038(6) 0.034(6)
C34B 0.108(9) 0.101(9) 0.083(7) 0.026(6) 0.016(6) 0.014(7)
C41 0.051(2) 0.0414(18) 0.0434(18) 0.0043(14) 0.0008(14) -0.0156(15)
C42 0.077(3) 0.057(2) 0.050(2) -0.0018(17) 0.0021(18) -0.0266(19)
C43 0.095(3) 0.068(2) 0.061(2) -0.0035(19) 0.016(2) -0.048(2)
C44 0.115(4) 0.090(3) 0.104(4) -0.019(3) 0.019(3) -0.053(3)
Li1 0.044(3) 0.035(3) 0.038(3) 0.000(2) 0.002(2) -0.008(2)
Li2 0.041(3) 0.036(3) 0.037(3) 0.000(2) 0.002(2) -0.008(2)
Li3 0.043(3) 0.048(3) 0.041(3) 0.005(2) -0.003(2) -0.006(2)
Li4 0.056(3) 0.038(3) 0.038(3) -0.001(2) -0.004(2) -0.014(2)

loop_
_atom_type_symbol
_atom_type_description
_atom_type_scat_dispersion_real
_atom_type_scat_dispersion_imag
_atom_type_scat_source
C C 0.0033 0.0016 'International Tables Vol C Tables 4.2.6.8 and 6.1.1.4'
H H 0.0000 0.0000 'International Tables Vol C Tables 4.2.6.8 and 6.1.1.4'
Li Li -0.0003 0.0001 'International Tables Vol C Tables 4.2.6.8 and 6.1.1.4'
N N 0.0061 0.0033 'International Tables Vol C Tables 4.2.6.8 and 6.1.1.4'

loop_
_geom_angle_atom_site_label_1
_geom_angle_atom_site_label_2
_geom_angle_atom_site_label_3
_geom_angle
_geom_angle_site_symmetry_1
_geom_angle_site_symmetry_3
_geom_angle_publ_flag
C18 N11 C17 112.7(2) . . ?
C18 N11 C110 112.9(2) . . ?
C17 N11 C110 108.7(2) . . ?
C18 N11 Li1 110.5(2) . . ?
C17 N11 Li1 93.6(2) . . ?
C110 N11 Li1 116.9(2) . . ?
C113 N12 C112 111.5(3) . . ?
C113 N12 C115 111.8(3) . . ?
C112 N12 C115 108.3(3) . . ?
C113 N12 Li3 115.3(2) . . ?
C112 N12 Li3 93.0(2) . . ?
C115 N12 Li3 115.3(3) . . ?
C16 C11 C12 112.9(3) . . ?
C16 C11 Li1 153.8(2) . . ?
C12 C11 Li1 92.8(2) . . ?
C16 C11 Li2 103.7(2) . . ?
C12 C11 Li2 119.7(2) . . ?
Li1 C11 Li2 65.26(18) . . ?
C16 C11 Li3 92.4(2) . . ?
C12 C11 Li3 151.7(2) . . ?
Li1 C11 Li3 61.37(17) . . ?
Li2 C11 Li3 62.26(18) . . ?
C13 C12 C11 123.0(3) . . ?
C13 C12 C17 115.2(3) . . ?
C11 C12 C17 121.8(2) . . ?
C13 C12 Li1 178.8(3) . . ?
C11 C12 Li1 55.82(17) . . ?
C17 C12 Li1 66.00(18) . . ?
C14 C13 C12 121.1(3) . . ?
C14 C13 H13 119.5 . . ?
C12 C13 H13 119.5 . . ?
C15 C14 C13 118.5(3) . . ?
C15 C14 H14 120.8 . . ?
C13 C14 H14 120.8 . . ?
C14 C15 C16 121.4(3) . . ?
C14 C15 H15 119.3 . . ?
C16 C15 H15 119.3 . . ?
C15 C16 C11 122.9(3) . . ?
C15 C16 C112 116.2(3) . . ?
C11 C16 C112 120.9(3) . . ?
N11 C17 C12 114.7(2) . . ?
N11 C17 Li1 51.09(16) . . ?
C12 C17 Li1 80.89(19) . . ?
N11 C17 H17A 108.6 . . ?
C12 C17 H17A 108.6 . . ?
Li1 C17 H17A 159.3 . . ?
N11 C17 H17B 108.6 . . ?
C12 C17 H17B 108.6 . . ?
Li1 C17 H17B 85.7 . . ?
H17A C17 H17B 107.6 . . ?
N11 C18 C19 116.7(3) . . ?
N11 C18 H18A 108.1 . . ?
C19 C18 H18A 108.1 . . ?
N11 C18 H18B 108.1 . . ?
C19 C18 H18B 108.1 . . ?
H18A C18 H18B 107.3 . . ?
C18 C19 H19A 109.5 . . ?
C18 C19 H19B 109.5 . . ?
H19A C19 H19B 109.5 . . ?
C18 C19 H19C 109.5 . . ?
H19A C19 H19C 109.5 . . ?
H19B C19 H19C 109.5 . . ?
N11 C110 C111 113.2(3) . . ?
N11 C110 H11A 108.9 . . ?
C111 C110 H11A 108.9 . . ?
N11 C110 H11B 108.9 . . ?
C111 C110 H11B 108.9 . . ?
H11A C110 H11B 107.8 . . ?
C110 C111 H11C 109.5 . . ?
C110 C111 H11D 109.5 . . ?
H11C C111 H11D 109.5 . . ?
C110 C111 H11E 109.5 . . ?
H11C C111 H11E 109.5 . . ?
H11D C111 H11E 109.5 . . ?
N12 C112 C16 114.2(2) . . ?
N12 C112 Li3 52.46(18) . . ?
C16 C112 Li3 86.1(2) . . ?
N12 C112 H11F 108.7 . . ?
C16 C112 H11F 108.7 . . ?
Li3 C112 H11F 78.1 . . ?
N12 C112 H11G 108.7 . . ?
C16 C112 H11G 108.7 . . ?
Li3 C112 H11G 160.6 . . ?
H11F C112 H11G 107.6 . . ?
N12 C113 C114 117.9(3) . . ?
N12 C113 H11H 107.8 . . ?
C114 C113 H11H 107.8 . . ?
N12 C113 H11I 107.8 . . ?
C114 C113 H11I 107.8 . . ?
H11H C113 H11I 107.2 . . ?
C113 C114 H11J 109.5 . . ?
C113 C114 H11K 109.5 . . ?
H11J C114 H11K 109.5 . . ?
C113 C114 H11L 109.5 . . ?
H11J C114 H11L 109.5 . . ?
H11K C114 H11L 109.5 . . ?
N12 C115 C116 114.4(3) . . ?
N12 C115 H11M 108.7 . . ?
C116 C115 H11M 108.7 . . ?
N12 C115 H11N 108.7 . . ?
C116 C115 H11N 108.7 . . ?
H11M C115 H11N 107.6 . . ?
C115 C116 H11O 109.5 . . ?
C115 C116 H11P 109.5 . . ?
H11O C116 H11P 109.5 . . ?
C115 C116 H11Q 109.5 . . ?
H11O C116 H11Q 109.5 . . ?
H11P C116 H11Q 109.5 . . ?
C210 N21 C28 112.3(2) . . ?
C210 N21 C27 112.3(2) . . ?
C28 N21 C27 108.6(2) . . ?
C210 N21 Li2 111.0(2) . . ?
C28 N21 Li2 118.1(2) . . ?
C27 N21 Li2 93.1(2) . . ?
C213 N22 C215 112.1(3) . . ?
C213 N22 C212 112.2(2) . . ?
C215 N22 C212 107.7(2) . . ?
C213 N22 Li4 113.0(2) . . ?
C215 N22 Li4 116.9(2) . . ?
C212 N22 Li4 93.4(2) . . ?
C22 C21 C26 113.0(2) . . ?
C22 C21 Li2 91.7(2) . . ?
C26 C21 Li2 154.8(2) . . ?
C22 C21 Li1 120.1(2) . . ?
C26 C21 Li1 104.8(2) . . ?
Li2 C21 Li1 63.94(18) . . ?
C22 C21 Li4 150.6(2) . . ?
C26 C21 Li4 93.1(2) . . ?
Li2 C21 Li4 61.75(17) . . ?
Li1 C21 Li4 61.78(17) . . ?
C23 C22 C21 123.1(3) . . ?
C23 C22 C27 114.2(2) . . ?
C21 C22 C27 122.7(2) . . ?
C23 C22 Li2 178.8(2) . . ?
C21 C22 Li2 57.17(17) . . ?
C27 C22 Li2 65.56(17) . . ?
C24 C23 C22 121.1(3) . . ?
C24 C23 H23 119.4 . . ?
C22 C23 H23 119.4 . . ?
C23 C24 C25 118.6(3) . . ?
C23 C24 H24 120.7 . . ?
C25 C24 H24 120.7 . . ?
C24 C25 C26 120.6(3) . . ?
C24 C25 H25 119.7 . . ?
C26 C25 H25 119.7 . . ?
C25 C26 C21 123.3(3) . . ?
C25 C26 C212 115.2(2) . . ?
C21 C26 C212 121.4(2) . . ?
N21 C27 C22 115.1(2) . . ?
N21 C27 Li2 51.49(16) . . ?
C22 C27 Li2 81.14(19) . . ?
N21 C27 H27A 108.5 . . ?
C22 C27 H27A 108.5 . . ?
Li2 C27 H27A 159.6 . . ?
N21 C27 H27B 108.5 . . ?
C22 C27 H27B 108.5 . . ?
Li2 C27 H27B 85.4 . . ?
H27A C27 H27B 107.5 . . ?
N21 C28 C29 113.2(3) . . ?
N21 C28 H28A 108.9 . . ?
C29 C28 H28A 108.9 . . ?
N21 C28 H28B 108.9 . . ?
C29 C28 H28B 108.9 . . ?
H28A C28 H28B 107.8 . . ?
C28 C29 H29A 109.5 . . ?
C28 C29 H29B 109.5 . . ?
H29A C29 H29B 109.5 . . ?
C28 C29 H29C 109.5 . . ?
H29A C29 H29C 109.5 . . ?
H29B C29 H29C 109.5 . . ?
N21 C210 C211 117.5(3) . . ?
N21 C210 H21A 107.9 . . ?
C211 C210 H21A 107.9 . . ?
N21 C210 H21B 107.9 . . ?
C211 C210 H21B 107.9 . . ?
H21A C210 H21B 107.2 . . ?
C210 C211 H21C 109.5 . . ?
C210 C211 H21D 109.5 . . ?
H21C C211 H21D 109.5 . . ?
C210 C211 H21E 109.5 . . ?
H21C C211 H21E 109.5 . . ?
H21D C211 H21E 109.5 . . ?
N22 C212 C26 113.6(2) . . ?
N22 C212 Li4 52.46(16) . . ?
C26 C212 Li4 84.36(19) . . ?
N22 C212 H21F 108.8 . . ?
C26 C212 H21F 108.8 . . ?
Li4 C212 H21F 79.4 . . ?
N22 C212 H21G 108.8 . . ?
C26 C212 H21G 108.8 . . ?
Li4 C212 H21G 161.1 . . ?
H21F C212 H21G 107.7 . . ?
N22 C213 C214 117.6(3) . . ?
N22 C213 H21H 107.9 . . ?
C214 C213 H21H 107.9 . . ?
N22 C213 H21I 107.9 . . ?
C214 C213 H21I 107.9 . . ?
H21H C213 H21I 107.2 . . ?
C213 C214 H21J 109.5 . . ?
C213 C214 H21K 109.5 . . ?
H21J C214 H21K 109.5 . . ?
C213 C214 H21L 109.5 . . ?
H21J C214 H21L 109.5 . . ?
H21K C214 H21L 109.5 . . ?
N22 C215 C216 113.7(3) . . ?
N22 C215 H21M 108.8 . . ?
C216 C215 H21M 108.8 . . ?
N22 C215 H21N 108.8 . . ?
C216 C215 H21N 108.8 . . ?
H21M C215 H21N 107.7 . . ?
C215 C216 H21O 109.5 . . ?
C215 C216 H21P 109.5 . . ?
H21O C216 H21P 109.5 . . ?
C215 C216 H21Q 109.5 . . ?
H21O C216 H21Q 109.5 . . ?
H21P C216 H21Q 109.5 . . ?
C32B C31 Li3 88.0(4) . . ?
C32A C31 Li3 91.6(3) . . ?
C32B C31 Li1 129.2(4) . . ?
C32A C31 Li1 158.3(3) . . ?
Li3 C31 Li1 67.6(2) . . ?
C32B C31 Li4 146.3(5) . . ?
C32A C31 Li4 101.1(3) . . ?
Li3 C31 Li4 71.2(2) . . ?
Li1 C31 Li4 67.47(19) . . ?
C32A C31 H31A 106.9 . . ?
Li3 C31 H31A 78.0 . . ?
Li1 C31 H31A 75.6 . . ?
Li4 C31 H31A 138.5 . . ?
C32A C31 H31B 113.5 . . ?
Li3 C31 H31B 154.8 . . ?
Li1 C31 H31B 87.2 . . ?
Li4 C31 H31B 100.1 . . ?
H31A C31 H31B 96.2 . . ?
C32B C31 H31C 99.4 . . ?
Li3 C31 H31C 140.2 . . ?
Li1 C31 H31C 77.9 . . ?
Li4 C31 H31C 113.7 . . ?
C32B C31 H31D 109.3 . . ?
Li3 C31 H31D 114.2 . . ?
Li1 C31 H31D 121.2 . . ?
Li4 C31 H31D 59.9 . . ?
H31C C31 H31D 100.2 . . ?
C33A C32A C31 120.0(5) . . ?
C33A C32A Li3 143.1(5) . . ?
C31 C32A Li3 54.7(2) . . ?
C33A C32A H31D 120.9 . . ?
C31 C32A H31D 49.5 . . ?
Li3 C32A H31D 84.7 . . ?
C33A C32A H32A 107.3 . . ?
C31 C32A H32A 107.3 . . ?
Li3 C32A H32A 108.8 . . ?
H31D C32A H32A 59.7 . . ?
C33A C32A H32B 107.3 . . ?
C31 C32A H32B 107.3 . . ?
Li3 C32A H32B 54.2 . . ?
H31D C32A H32B 131.7 . . ?
H32A C32A H32B 106.9 . . ?
C34A C33A C32A 119.6(5) . . ?
C34A C33A H33A 107.4 . . ?
C32A C33A H33A 107.4 . . ?
C34A C33A H33B 107.4 . . ?
C32A C33A H33B 107.4 . . ?
H33A C33A H33B 107.0 . . ?
C33B C32B C31 123.2(6) . . ?
C33B C32B Li3 160.8(10) . . ?
C31 C32B Li3 57.6(3) . . ?
C33B C32B H31A 137.3 . . ?
C31 C32B H31A 45.9 . . ?
Li3 C32B H31A 59.2 . . ?
C33B C32B H32C 106.5 . . ?
C31 C32B H32C 106.5 . . ?
Li3 C32B H32C 58.7 . . ?
H31A C32B H32C 116.1 . . ?
C33B C32B H32D 106.5 . . ?
C31 C32B H32D 106.5 . . ?
Li3 C32B H32D 90.3 . . ?
H31A C32B H32D 60.7 . . ?
H32C C32B H32D 106.5 . . ?
C34B C33B C32B 128.1(9) . . ?
C34B C33B H33C 105.3 . . ?
C32B C33B H33C 105.3 . . ?
C34B C33B H33D 105.3 . . ?
C32B C33B H33D 105.3 . . ?
H33C C33B H33D 106.0 . . ?
C33B C34B H34D 109.5 . . ?
C33B C34B H34E 109.5 . . ?
H34D C34B H34E 109.5 . . ?
C33B C34B H34F 109.5 . . ?
H34D C34B H34F 109.5 . . ?
H34E C34B H34F 109.5 . . ?
C42 C41 Li2 119.7(3) . . ?
C42 C41 Li4 77.5(2) . . ?
Li2 C41 Li4 67.15(19) . . ?
C42 C41 Li3 140.1(3) . . ?
Li2 C41 Li3 68.6(2) . . ?
Li4 C41 Li3 70.6(2) . . ?
C42 C41 H41A 95.7 . . ?
Li2 C41 H41A 143.8 . . ?
Li4 C41 H41A 118.3 . . ?
Li3 C41 H41A 79.5 . . ?
C42 C41 H41B 103.1 . . ?
Li2 C41 H41B 81.0 . . ?
Li4 C41 H41B 142.2 . . ?
Li3 C41 H41B 116.8 . . ?
H41A C41 H41B 99.4 . . ?
C41 C42 C43 116.8(3) . . ?
C41 C42 Li4 65.0(2) . . ?
C43 C42 Li4 167.3(3) . . ?
C41 C42 H42A 113.5 . . ?
C43 C42 H42A 105.5 . . ?
Li4 C42 H42A 84.0 . . ?
C41 C42 H42B 105.7 . . ?
C43 C42 H42B 109.0 . . ?
Li4 C42 H42B 59.6 . . ?
H42A C42 H42B 105.8 . . ?
C44 C43 C42 110.5(3) . . ?
C44 C43 H43A 94.4 . . ?
C42 C43 H43A 109.9 . . ?
C44 C43 H43B 112.0 . . ?
C42 C43 H43B 110.1 . . ?
H43A C43 H43B 118.9 . . ?
C43 C44 H44A 109.5 . . ?
C43 C44 H44B 109.5 . . ?
H44A C44 H44B 109.5 . . ?
C43 C44 H44C 109.5 . . ?
H44A C44 H44C 109.5 . . ?
H44B C44 H44C 109.5 . . ?
N11 Li1 C31 119.1(2) . . ?
N11 Li1 C11 90.2(2) . . ?
C31 Li1 C11 115.8(2) . . ?
N11 Li1 C21 109.7(2) . . ?
C31 Li1 C21 114.9(2) . . ?
C11 Li1 C21 103.8(2) . . ?
N11 Li1 Li3 136.5(3) . . ?
C31 Li1 Li3 55.75(18) . . ?
C11 Li1 Li3 63.78(18) . . ?
C21 Li1 Li3 110.2(2) . . ?
N11 Li1 Li4 156.9(3) . . ?
C31 Li1 Li4 58.32(18) . . ?
C11 Li1 Li4 111.8(2) . . ?
C21 Li1 Li4 59.77(17) . . ?
Li3 Li1 Li4 63.8(2) . . ?
N11 Li1 Li2 135.6(3) . . ?
C31 Li1 Li2 103.9(2) . . ?
C11 Li1 Li2 59.52(17) . . ?
C21 Li1 Li2 55.82(16) . . ?
Li3 Li1 Li2 61.25(19) . . ?
Li4 Li1 Li2 58.49(19) . . ?
N11 Li1 C17 35.28(12) . . ?
C31 Li1 C17 151.1(3) . . ?
C11 Li1 C17 64.49(15) . . ?
C21 Li1 C17 91.81(18) . . ?
Li3 Li1 C17 127.1(2) . . ?
Li4 Li1 C17 150.5(3) . . ?
Li2 Li1 C17 100.3(2) . . ?
N11 Li1 C12 61.86(15) . . ?
C31 Li1 C12 139.9(2) . . ?
C11 Li1 C12 31.39(11) . . ?
C21 Li1 C12 99.75(18) . . ?
Li3 Li1 C12 94.6(2) . . ?
Li4 Li1 C12 137.0(2) . . ?
Li2 Li1 C12 78.57(18) . . ?
C17 Li1 C12 33.11(11) . . ?
N11 Li1 H31A 98.3 . . ?
C31 Li1 H31A 28.1 . . ?
C11 Li1 H31A 99.9 . . ?
C21 Li1 H31A 142.9 . . ?
Li3 Li1 H31A 56.9 . . ?
Li4 Li1 H31A 85.1 . . ?
Li2 Li1 H31A 117.2 . . ?
C17 Li1 H31A 124.3 . . ?
C12 Li1 H31A 115.0 . . ?
N11 Li1 H31C 96.0 . . ?
C31 Li1 H31C 26.3 . . ?
C11 Li1 H31C 133.0 . . ?
C21 Li1 H31C 117.5 . . ?
Li3 Li1 H31C 80.7 . . ?
Li4 Li1 H31C 74.4 . . ?
Li2 Li1 H31C 128.4 . . ?
C17 Li1 H31C 131.1 . . ?
C12 Li1 H31C 141.9 . . ?
H31A Li1 H31C 33.1 . . ?
N21 Li2 C41 118.5(2) . . ?
N21 Li2 C21 90.6(2) . . ?
C41 Li2 C21 115.8(2) . . ?
N21 Li2 C11 110.1(2) . . ?
C41 Li2 C11 114.8(2) . . ?
C21 Li2 C11 103.9(2) . . ?
N21 Li2 Li4 135.7(3) . . ?
C41 Li2 Li4 57.49(18) . . ?
C21 Li2 Li4 62.09(17) . . ?
C11 Li2 Li4 110.0(2) . . ?
N21 Li2 Li1 136.4(2) . . ?
C41 Li2 Li1 103.9(2) . . ?
C21 Li2 Li1 60.25(17) . . ?
C11 Li2 Li1 55.22(17) . . ?
Li4 Li2 Li1 60.7(2) . . ?
N21 Li2 Li3 157.7(3) . . ?
C41 Li2 Li3 57.39(18) . . ?
C21 Li2 Li3 111.1(2) . . ?
C11 Li2 Li3 60.99(18) . . ?
Li4 Li2 Li3 63.4(2) . . ?
Li1 Li2 Li3 57.95(19) . . ?
N21 Li2 C27 35.43(12) . . ?
C41 Li2 C27 150.3(3) . . ?
C21 Li2 C27 64.36(15) . . ?
C11 Li2 C27 92.59(18) . . ?
Li4 Li2 C27 125.3(2) . . ?
Li1 Li2 C27 101.0(2) . . ?
Li3 Li2 C27 152.2(2) . . ?
N21 Li2 C22 62.18(15) . . ?
C41 Li2 C22 139.0(2) . . ?
C21 Li2 C22 31.08(11) . . ?
C11 Li2 C22 100.75(18) . . ?
Li4 Li2 C22 92.5(2) . . ?
Li1 Li2 C22 79.55(17) . . ?
Li3 Li2 C22 137.1(2) . . ?
C27 Li2 C22 33.30(10) . . ?
N21 Li2 H41B 93.2 . . ?
C41 Li2 H41B 28.7 . . ?
C21 Li2 H41B 134.2 . . ?
C11 Li2 H41B 117.3 . . ?
Li4 Li2 H41B 84.7 . . ?
Li1 Li2 H41B 130.4 . . ?
Li3 Li2 H41B 75.6 . . ?
C27 Li2 H41B 128.4 . . ?
C22 Li2 H41B 140.5 . . ?
N12 Li3 C31 138.0(3) . . ?
N12 Li3 C41 107.9(2) . . ?
C31 Li3 C41 106.1(2) . . ?
N12 Li3 Li1 134.3(3) . . ?
C31 Li3 Li1 56.67(18) . . ?
C41 Li3 Li1 103.5(2) . . ?
N12 Li3 C11 84.1(2) . . ?
C31 Li3 C11 108.3(2) . . ?
C41 Li3 C11 107.6(2) . . ?
Li1 Li3 C11 54.84(17) . . ?
N12 Li3 Li2 115.5(3) . . ?
C31 Li3 Li2 104.3(2) . . ?
C41 Li3 Li2 53.96(17) . . ?
Li1 Li3 Li2 60.80(19) . . ?
C11 Li3 Li2 56.74(17) . . ?
N12 Li3 C32B 104.2(3) . . ?
C31 Li3 C32B 34.36(19) . . ?
C41 Li3 C32B 125.3(3) . . ?
Li1 Li3 C32B 82.9(3) . . ?
C11 Li3 C32B 118.9(3) . . ?
Li2 Li3 C32B 138.4(3) . . ?
N12 Li3 C112 34.55(13) . . ?
C31 Li3 C112 162.0(3) . . ?
C41 Li3 C112 91.0(2) . . ?
Li1 Li3 C112 114.6(2) . . ?
C11 Li3 C112 59.90(15) . . ?
Li2 Li3 C112 81.1(2) . . ?
C32B Li3 C112 136.2(3) . . ?
N12 Li3 Li4 161.9(3) . . ?
C31 Li3 Li4 56.76(18) . . ?
C41 Li3 Li4 54.03(17) . . ?
Li1 Li3 Li4 59.41(19) . . ?
C11 Li3 Li4 101.7(2) . . ?
Li2 Li3 Li4 56.99(19) . . ?
C32B Li3 Li4 88.2(3) . . ?
C112 Li3 Li4 135.6(2) . . ?
N12 Li3 C32A 117.4(3) . . ?
C31 Li3 C32A 33.75(16) . . ?
C41 Li3 C32A 96.9(2) . . ?
Li1 Li3 C32A 90.3(2) . . ?
C11 Li3 C32A 140.7(2) . . ?
Li2 Li3 C32A 125.4(3) . . ?
C32B Li3 C32A 28.4(3) . . ?
C112 Li3 C32A 151.4(3) . . ?
Li4 Li3 C32A 68.5(2) . . ?
N12 Li3 H31A 115.0 . . ?
C31 Li3 H31A 28.1 . . ?
C41 Li3 H31A 134.0 . . ?
Li1 Li3 H31A 56.1 . . ?
C11 Li3 H31A 92.9 . . ?
Li2 Li3 H31A 116.0 . . ?
C32B Li3 H31A 28.3 . . ?
C112 Li3 H31A 134.2 . . ?
Li4 Li3 H31A 82.2 . . ?
C32A Li3 H31A 48.9 . . ?
N22 Li4 C41 140.8(3) . . ?
N22 Li4 C31 107.0(2) . . ?
C41 Li4 C31 103.0(2) . . ?
N22 Li4 C42 103.4(2) . . ?
C41 Li4 C42 37.54(14) . . ?
C31 Li4 C42 126.0(2) . . ?
N22 Li4 Li2 137.3(3) . . ?
C41 Li4 Li2 55.36(17) . . ?
C31 Li4 Li2 102.5(2) . . ?
C42 Li4 Li2 82.6(2) . . ?
N22 Li4 C21 84.75(19) . . ?
C41 Li4 C21 108.3(2) . . ?
C31 Li4 C21 109.8(2) . . ?
C42 Li4 C21 116.7(2) . . ?
Li2 Li4 C21 56.15(16) . . ?
N22 Li4 Li1 115.6(2) . . ?
C41 Li4 Li1 102.3(2) . . ?
C31 Li4 Li1 54.21(17) . . ?
C42 Li4 Li1 139.2(2) . . ?
Li2 Li4 Li1 60.79(19) . . ?
C21 Li4 Li1 58.45(16) . . ?
N22 Li4 Li3 158.9(3) . . ?
C41 Li4 Li3 55.35(18) . . ?
C31 Li4 Li3 52.07(17) . . ?
C42 Li4 Li3 90.3(2) . . ?
Li2 Li4 Li3 59.57(19) . . ?
C21 Li4 Li3 103.5(2) . . ?
Li1 Li4 Li3 56.76(19) . . ?
N22 Li4 C212 34.12(12) . . ?
C41 Li4 C212 163.5(3) . . ?
C31 Li4 C212 92.4(2) . . ?
C42 Li4 C212 134.0(2) . . ?
Li2 Li4 C212 116.0(2) . . ?
C21 Li4 C212 60.14(14) . . ?
Li1 Li4 C212 81.91(19) . . ?
Li3 Li4 C212 135.7(2) . . ?
N22 Li4 H31D 83.5 . . ?
C41 Li4 H31D 112.1 . . ?
C31 Li4 H31D 31.4 . . ?
C42 Li4 H31D 114.5 . . ?
Li2 Li4 H31D 133.0 . . ?
C21 Li4 H31D 128.8 . . ?
Li1 Li4 H31D 82.9 . . ?
Li3 Li4 H31D 76.2 . . ?
C212 Li4 H31D 84.1 . . ?
N22 Li4 H42B 87.0 . . ?
C41 Li4 H42B 58.3 . . ?
C31 Li4 H42B 112.1 . . ?
C42 Li4 H42B 27.7 . . ?
Li2 Li4 H42B 109.7 . . ?
C21 Li4 H42B 137.9 . . ?
Li1 Li4 H42B 155.5 . . ?
Li3 Li4 H42B 98.8 . . ?
C212 Li4 H42B 121.1 . . ?
H31D Li4 H42B 90.8 . . ?

loop_
_geom_bond_atom_site_label_1
_geom_bond_atom_site_label_2
_geom_bond_distance
_geom_bond_site_symmetry_2
_geom_bond_publ_flag
N11 C18 1.467(4) . ?
N11 C17 1.472(4) . ?
N11 C110 1.478(4) . ?
N11 Li1 1.982(5) . ?
N12 C113 1.469(4) . ?
N12 C112 1.483(4) . ?
N12 C115 1.488(4) . ?
N12 Li3 2.074(6) . ?
C11 C16 1.424(4) . ?
C11 C12 1.433(4) . ?
C11 Li1 2.276(6) . ?
C11 Li2 2.388(6) . ?
C11 Li3 2.497(6) . ?
C12 C13 1.392(4) . ?
C12 C17 1.520(4) . ?
C12 Li1 2.748(6) . ?
C13 C14 1.379(5) . ?
C13 H13 0.9500 . ?
C14 C15 1.362(5) . ?
C14 H14 0.9500 . ?
C15 C16 1.401(5) . ?
C15 H15 0.9500 . ?
C16 C112 1.510(5) . ?
C17 Li1 2.543(5) . ?
C17 H17A 0.9900 . ?
C17 H17B 0.9900 . ?
C18 C19 1.515(4) . ?
C18 H18A 0.9900 . ?
C18 H18B 0.9900 . ?
C19 H19A 0.9800 . ?
C19 H19B 0.9800 . ?
C19 H19C 0.9800 . ?
C110 C111 1.517(5) . ?
C110 H11A 0.9900 . ?
C110 H11B 0.9900 . ?
C111 H11C 0.9800 . ?
C111 H11D 0.9800 . ?
C111 H11E 0.9800 . ?
C112 Li3 2.612(6) . ?
C112 H11F 0.9900 . ?
C112 H11G 0.9900 . ?
C113 C114 1.526(5) . ?
C113 H11H 0.9900 . ?
C113 H11I 0.9900 . ?
C114 H11J 0.9800 . ?
C114 H11K 0.9800 . ?
C114 H11L 0.9800 . ?
C115 C116 1.499(7) . ?
C115 H11M 0.9900 . ?
C115 H11N 0.9900 . ?
C116 H11O 0.9800 . ?
C116 H11P 0.9800 . ?
C116 H11Q 0.9800 . ?
N21 C210 1.472(4) . ?
N21 C28 1.477(4) . ?
N21 C27 1.474(4) . ?
N21 Li2 1.991(5) . ?
N22 C213 1.468(4) . ?
N22 C215 1.482(4) . ?
N22 C212 1.483(4) . ?
N22 Li4 2.097(5) . ?
C21 C22 1.424(4) . ?
C21 C26 1.423(4) . ?
C21 Li2 2.318(5) . ?
C21 Li1 2.432(6) . ?
C21 Li4 2.466(5) . ?
C22 C23 1.393(4) . ?
C22 C27 1.532(4) . ?
C22 Li2 2.757(5) . ?
C23 C24 1.373(4) . ?
C23 H23 0.9500 . ?
C24 C25 1.374(4) . ?
C24 H24 0.9500 . ?
C25 C26 1.399(4) . ?
C25 H25 0.9500 . ?
C26 C212 1.515(4) . ?
C27 Li2 2.540(5) . ?
C27 H27A 0.9900 . ?
C27 H27B 0.9900 . ?
C28 C29 1.518(5) . ?
C28 H28A 0.9900 . ?
C28 H28B 0.9900 . ?
C29 H29A 0.9800 . ?
C29 H29B 0.9800 . ?
C29 H29C 0.9800 . ?
C210 C211 1.517(5) . ?
C210 H21A 0.9900 . ?
C210 H21B 0.9900 . ?
C211 H21C 0.9800 . ?
C211 H21D 0.9800 . ?
C211 H21E 0.9800 . ?
C212 Li4 2.640(6) . ?
C212 H21F 0.9900 . ?
C212 H21G 0.9900 . ?
C213 C214 1.531(5) . ?
C213 H21H 0.9900 . ?
C213 H21I 0.9900 . ?
C214 H21J 0.9800 . ?
C214 H21K 0.9800 . ?
C214 H21L 0.9800 . ?
C215 C216 1.521(5) . ?
C215 H21M 0.9900 . ?
C215 H21N 0.9900 . ?
C216 H21O 0.9800 . ?
C216 H21P 0.9800 . ?
C216 H21Q 0.9800 . ?
C31 C32B 1.460(7) . ?
C31 C32A 1.488(6) . ?
C31 Li3 2.185(6) . ?
C31 Li1 2.209(5) . ?
C31 Li4 2.317(6) . ?
C31 H31A 1.0696 . ?
C31 H31B 1.0744 . ?
C31 H31C 1.0101 . ?
C31 H31D 1.2063 . ?
C32A C33A 1.461(6) . ?
C32A Li3 2.677(7) . ?
C32A H32A 0.9900 . ?
C32A H32B 0.9900 . ?
C33A C34A 1.402(6) . ?
C33A H33A 0.9900 . ?
C33A H33B 0.9900 . ?
C34A H34A 0.9800 . ?
C34A H34B 0.9800 . ?
C34A H34C 0.9800 . ?
C32B C33B 1.427(7) . ?
C32B Li3 2.585(9) . ?
C32B H31A 1.2266 . ?
C32B H32C 0.9900 . ?
C32B H32D 0.9900 . ?
C33B C34B 1.378(8) . ?
C33B H33C 0.9900 . ?
C33B H33D 0.9900 . ?
C34B H34D 0.9800 . ?
C34B H34E 0.9800 . ?
C34B H34F 0.9800 . ?
C41 C42 1.512(5) . ?
C41 Li2 2.195(5) . ?
C41 Li4 2.249(6) . ?
C41 Li3 2.286(6) . ?
C41 H41A 1.1028 . ?
C41 H41B 1.1213 . ?
C42 C43 1.530(5) . ?
C42 Li4 2.423(6) . ?
C42 H42A 1.1744 . ?
C42 H42B 1.1283 . ?
C43 C44 1.481(6) . ?
C43 H43A 1.1626 . ?
C43 H43B 1.0911 . ?
C44 H44A 0.9800 . ?
C44 H44B 0.9800 . ?
C44 H44C 0.9800 . ?
Li1 Li3 2.443(7) . ?
Li1 Li4 2.515(7) . ?
Li1 Li2 2.517(7) . ?
Li1 H31A 2.2016 . ?
Li1 H31C 2.2286 . ?
Li2 Li4 2.458(7) . ?
Li2 Li3 2.528(7) . ?
Li2 H41B 2.3022 . ?
Li3 Li4 2.622(7) . ?
Li3 H31A 2.2231 . ?
Li4 H31D 2.0053 . ?
Li4 H42B 2.0914 . ?

loop_
_geom_torsion_atom_site_label_1
_geom_torsion_atom_site_label_2
_geom_torsion_atom_site_label_3
_geom_torsion_atom_site_label_4
_geom_torsion
_geom_torsion_site_symmetry_1
_geom_torsion_site_symmetry_2
_geom_torsion_site_symmetry_3
_geom_torsion_site_symmetry_4
_geom_torsion_publ_flag
C16 C11 C12 C13 5.0(4) . . . . ?
Li1 C11 C12 C13 179.6(3) . . . . ?
Li2 C11 C12 C13 -117.4(3) . . . . ?
Li3 C11 C12 C13 156.7(4) . . . . ?
C16 C11 C12 C17 -176.1(2) . . . . ?
Li1 C11 C12 C17 -1.5(3) . . . . ?
Li2 C11 C12 C17 61.5(3) . . . . ?
Li3 C11 C12 C17 -24.4(6) . . . . ?
C16 C11 C12 Li1 -174.7(3) . . . . ?
Li2 C11 C12 Li1 63.0(2) . . . . ?
Li3 C11 C12 Li1 -22.9(4) . . . . ?
C11 C12 C13 C14 -1.5(5) . . . . ?
C17 C12 C13 C14 179.5(3) . . . . ?
C12 C13 C14 C15 -3.5(5) . . . . ?
C13 C14 C15 C16 4.7(5) . . . . ?
C14 C15 C16 C11 -0.8(5) . . . . ?
C14 C15 C16 C112 -179.8(3) . . . . ?
C12 C11 C16 C15 -3.8(4) . . . . ?
Li1 C11 C16 C15 -171.7(4) . . . . ?
Li2 C11 C16 C15 127.1(3) . . . . ?
Li3 C11 C16 C15 -170.9(3) . . . . ?
C12 C11 C16 C112 175.1(3) . . . . ?
Li1 C11 C16 C112 7.2(7) . . . . ?
Li2 C11 C16 C112 -54.0(3) . . . . ?
Li3 C11 C16 C112 8.0(3) . . . . ?
C18 N11 C17 C12 60.5(3) . . . . ?
C110 N11 C17 C12 -173.5(2) . . . . ?
Li1 N11 C17 C12 -53.5(3) . . . . ?
C18 N11 C17 Li1 114.0(3) . . . . ?
C110 N11 C17 Li1 -120.0(3) . . . . ?
C13 C12 C17 N11 -140.4(3) . . . . ?
C11 C12 C17 N11 40.6(4) . . . . ?
Li1 C12 C17 N11 39.3(2) . . . . ?
C13 C12 C17 Li1 -179.7(3) . . . . ?
C11 C12 C17 Li1 1.3(3) . . . . ?
C17 N11 C18 C19 68.1(3) . . . . ?
C110 N11 C18 C19 -55.6(4) . . . . ?
Li1 N11 C18 C19 171.4(3) . . . . ?
C18 N11 C110 C111 -56.0(3) . . . . ?
C17 N11 C110 C111 178.2(3) . . . . ?
Li1 N11 C110 C111 73.9(3) . . . . ?
C113 N12 C112 C16 -54.8(3) . . . . ?
C115 N12 C112 C16 -178.2(3) . . . . ?
Li3 N12 C112 C16 63.9(3) . . . . ?
C113 N12 C112 Li3 -118.7(3) . . . . ?
C115 N12 C112 Li3 117.9(3) . . . . ?
C15 C16 C112 N12 125.7(3) . . . . ?
C11 C16 C112 N12 -53.2(4) . . . . ?
C15 C16 C112 Li3 171.3(3) . . . . ?
C11 C16 C112 Li3 -7.7(3) . . . . ?
C112 N12 C113 C114 -61.1(4) . . . . ?
C115 N12 C113 C114 60.3(4) . . . . ?
Li3 N12 C113 C114 -165.5(3) . . . . ?
C113 N12 C115 C116 58.4(4) . . . . ?
C112 N12 C115 C116 -178.4(3) . . . . ?
Li3 N12 C115 C116 -75.9(4) . . . . ?
C26 C21 C22 C23 3.7(4) . . . . ?
Li2 C21 C22 C23 178.6(3) . . . . ?
Li1 C21 C22 C23 -120.7(3) . . . . ?
Li4 C21 C22 C23 154.1(4) . . . . ?
C26 C21 C22 C27 -177.8(2) . . . . ?
Li2 C21 C22 C27 -2.9(3) . . . . ?
Li1 C21 C22 C27 57.7(3) . . . . ?
Li4 C21 C22 C27 -27.4(6) . . . . ?
C26 C21 C22 Li2 -174.9(3) . . . . ?
Li1 C21 C22 Li2 60.6(2) . . . . ?
Li4 C21 C22 Li2 -24.5(4) . . . . ?
C21 C22 C23 C24 -0.4(4) . . . . ?
C27 C22 C23 C24 -179.0(3) . . . . ?
C22 C23 C24 C25 -3.1(4) . . . . ?
C23 C24 C25 C26 3.0(4) . . . . ?
C24 C25 C26 C21 0.6(4) . . . . ?
C24 C25 C26 C212 -179.6(3) . . . . ?
C22 C21 C26 C25 -3.8(4) . . . . ?
Li2 C21 C26 C25 -171.7(4) . . . . ?
Li1 C21 C26 C25 128.6(3) . . . . ?
Li4 C21 C26 C25 -169.8(3) . . . . ?
C22 C21 C26 C212 176.3(2) . . . . ?
Li2 C21 C26 C212 8.4(7) . . . . ?
Li1 C21 C26 C212 -51.2(3) . . . . ?
Li4 C21 C26 C212 10.4(3) . . . . ?
C210 N21 C27 C22 60.4(3) . . . . ?
C28 N21 C27 C22 -174.8(2) . . . . ?
Li2 N21 C27 C22 -53.8(3) . . . . ?
C210 N21 C27 Li2 114.2(3) . . . . ?
C28 N21 C27 Li2 -121.0(3) . . . . ?
C23 C22 C27 N21 -139.0(3) . . . . ?
C21 C22 C27 N21 42.4(4) . . . . ?
Li2 C22 C27 N21 39.7(2) . . . . ?
C23 C22 C27 Li2 -178.7(2) . . . . ?
C21 C22 C27 Li2 2.7(3) . . . . ?
C210 N21 C28 C29 -57.3(3) . . . . ?
C27 N21 C28 C29 178.0(2) . . . . ?
Li2 N21 C28 C29 73.9(3) . . . . ?
C28 N21 C210 C211 -56.4(3) . . . . ?
C27 N21 C210 C211 66.3(3) . . . . ?
Li2 N21 C210 C211 169.0(3) . . . . ?
C213 N22 C212 C26 -54.7(3) . . . . ?
C215 N22 C212 C26 -178.5(3) . . . . ?
Li4 N22 C212 C26 61.9(3) . . . . ?
C213 N22 C212 Li4 -116.5(3) . . . . ?
C215 N22 C212 Li4 119.7(3) . . . . ?
C25 C26 C212 N22 125.8(3) . . . . ?
C21 C26 C212 N22 -54.4(4) . . . . ?
C25 C26 C212 Li4 170.4(3) . . . . ?
C21 C26 C212 Li4 -9.7(3) . . . . ?
C215 N22 C213 C214 60.1(4) . . . . ?
C212 N22 C213 C214 -61.2(3) . . . . ?
Li4 N22 C213 C214 -165.3(3) . . . . ?
C213 N22 C215 C216 59.7(4) . . . . ?
C212 N22 C215 C216 -176.5(3) . . . . ?
Li4 N22 C215 C216 -73.1(4) . . . . ?
C32B C31 C32A C33A 50.0(7) . . . . ?
Li3 C31 C32A C33A 136.2(6) . . . . ?
Li1 C31 C32A C33A 151.7(8) . . . . ?
Li4 C31 C32A C33A -152.7(6) . . . . ?
C32B C31 C32A Li3 -86.2(5) . . . . ?
Li1 C31 C32A Li3 15.5(9) . . . . ?
Li4 C31 C32A Li3 71.1(2) . . . . ?
C31 C32A C33A C34A 62.7(10) . . . . ?
Li3 C32A C33A C34A 132.7(7) . . . . ?
C32A C31 C32B C33B -63.6(12) . . . . ?
Li3 C31 C32B C33B -157.1(12) . . . . ?
Li1 C31 C32B C33B 144.3(11) . . . . ?
Li4 C31 C32B C33B -106.5(12) . . . . ?
C32A C31 C32B Li3 93.6(4) . . . . ?
Li1 C31 C32B Li3 -58.6(4) . . . . ?
Li4 C31 C32B Li3 50.7(6) . . . . ?
C31 C32B C33B C34B -31(3) . . . . ?
Li3 C32B C33B C34B -117(2) . . . . ?
Li2 C41 C42 C43 139.8(3) . . . . ?
Li4 C41 C42 C43 -166.0(3) . . . . ?
Li3 C41 C42 C43 -128.7(4) . . . . ?
Li2 C41 C42 Li4 -54.2(3) . . . . ?
Li3 C41 C42 Li4 37.3(4) . . . . ?
C41 C42 C43 C44 178.5(4) . . . . ?
Li4 C42 C43 C44 83.3(14) . . . . ?
C18 N11 Li1 C31 45.4(3) . . . . ?
C17 N11 Li1 C31 161.3(3) . . . . ?
C110 N11 Li1 C31 -85.6(3) . . . . ?
C18 N11 Li1 C11 -74.6(2) . . . . ?
C17 N11 Li1 C11 41.3(2) . . . . ?
C110 N11 Li1 C11 154.4(2) . . . . ?
C18 N11 Li1 C21 -179.3(2) . . . . ?
C17 N11 Li1 C21 -63.5(2) . . . . ?
C110 N11 Li1 C21 49.7(3) . . . . ?
C18 N11 Li1 Li3 -24.2(4) . . . . ?
C17 N11 Li1 Li3 91.7(4) . . . . ?
C110 N11 Li1 Li3 -155.2(3) . . . . ?
C18 N11 Li1 Li4 122.3(7) . . . . ?
C17 N11 Li1 Li4 -121.8(7) . . . . ?
C110 N11 Li1 Li4 -8.7(8) . . . . ?
C18 N11 Li1 Li2 -118.5(4) . . . . ?
C17 N11 Li1 Li2 -2.7(4) . . . . ?
C110 N11 Li1 Li2 110.5(4) . . . . ?
C18 N11 Li1 C17 -115.9(3) . . . . ?
C110 N11 Li1 C17 113.1(3) . . . . ?
C18 N11 Li1 C12 -88.6(2) . . . . ?
C17 N11 Li1 C12 27.28(15) . . . . ?
C110 N11 Li1 C12 140.4(2) . . . . ?
C32B C31 Li1 N11 -61.3(6) . . . . ?
C32A C31 Li1 N11 -145.5(9) . . . . ?
Li3 C31 Li1 N11 -128.7(3) . . . . ?
Li4 C31 Li1 N11 153.3(3) . . . . ?
C32B C31 Li1 C11 44.6(6) . . . . ?
C32A C31 Li1 C11 -39.6(11) . . . . ?
Li3 C31 Li1 C11 -22.7(2) . . . . ?
Li4 C31 Li1 C11 -100.8(3) . . . . ?
C32B C31 Li1 C21 165.6(6) . . . . ?
C32A C31 Li1 C21 81.4(10) . . . . ?
Li3 C31 Li1 C21 98.3(3) . . . . ?
Li4 C31 Li1 C21 20.2(2) . . . . ?
C32B C31 Li1 Li3 67.4(6) . . . . ?
C32A C31 Li1 Li3 -16.8(10) . . . . ?
Li4 C31 Li1 Li3 -78.1(2) . . . . ?
C32B C31 Li1 Li4 145.4(6) . . . . ?
C32A C31 Li1 Li4 61.2(10) . . . . ?
Li3 C31 Li1 Li4 78.1(2) . . . . ?
C32B C31 Li1 Li2 107.2(6) . . . . ?
C32A C31 Li1 Li2 23.0(11) . . . . ?
Li3 C31 Li1 Li2 39.8(2) . . . . ?
Li4 C31 Li1 Li2 -38.2(2) . . . . ?
C32B C31 Li1 C17 -38.8(8) . . . . ?
C32A C31 Li1 C17 -123.0(10) . . . . ?
Li3 C31 Li1 C17 -106.1(5) . . . . ?
Li4 C31 Li1 C17 175.8(5) . . . . ?
C32B C31 Li1 C12 18.5(7) . . . . ?
C32A C31 Li1 C12 -65.7(11) . . . . ?
Li3 C31 Li1 C12 -48.8(4) . . . . ?
Li4 C31 Li1 C12 -126.9(4) . . . . ?
C16 C11 Li1 N11 144.7(5) . . . . ?
C12 C11 Li1 N11 -24.1(2) . . . . ?
Li2 C11 Li1 N11 -145.7(2) . . . . ?
Li3 C11 Li1 N11 143.7(2) . . . . ?
C16 C11 Li1 C31 21.8(7) . . . . ?
C12 C11 Li1 C31 -147.0(3) . . . . ?
Li2 C11 Li1 C31 91.5(3) . . . . ?
Li3 C11 Li1 C31 20.9(2) . . . . ?
C16 C11 Li1 C21 -105.0(5) . . . . ?
C12 C11 Li1 C21 86.2(2) . . . . ?
Li2 C11 Li1 C21 -35.37(18) . . . . ?
Li3 C11 Li1 C21 -106.0(2) . . . . ?
C16 C11 Li1 Li3 0.9(6) . . . . ?
C12 C11 Li1 Li3 -167.9(2) . . . . ?
Li2 C11 Li1 Li3 70.6(2) . . . . ?
C16 C11 Li1 Li4 -42.4(6) . . . . ?
C12 C11 Li1 Li4 148.8(2) . . . . ?
Li2 C11 Li1 Li4 27.2(2) . . . . ?
Li3 C11 Li1 Li4 -43.4(2) . . . . ?
C16 C11 Li1 Li2 -69.6(5) . . . . ?
C12 C11 Li1 Li2 121.5(2) . . . . ?
Li3 C11 Li1 Li2 -70.6(2) . . . . ?
C16 C11 Li1 C17 169.6(5) . . . . ?
C12 C11 Li1 C17 0.82(17) . . . . ?
Li2 C11 Li1 C17 -120.73(19) . . . . ?
Li3 C11 Li1 C17 168.7(2) . . . . ?
C16 C11 Li1 C12 168.8(6) . . . . ?
Li2 C11 Li1 C12 -121.5(2) . . . . ?
Li3 C11 Li1 C12 167.9(2) . . . . ?
C22 C21 Li1 N11 56.5(3) . . . . ?
C26 C21 Li1 N11 -71.8(3) . . . . ?
Li2 C21 Li1 N11 132.4(3) . . . . ?
Li4 C21 Li1 N11 -157.2(3) . . . . ?
C22 C21 Li1 C31 -166.2(2) . . . . ?
C26 C21 Li1 C31 65.6(3) . . . . ?
Li2 C21 Li1 C31 -90.3(3) . . . . ?
Li4 C21 Li1 C31 -19.9(2) . . . . ?
C22 C21 Li1 C11 -38.8(3) . . . . ?
C26 C21 Li1 C11 -167.1(2) . . . . ?
Li2 C21 Li1 C11 37.09(19) . . . . ?
Li4 C21 Li1 C11 107.5(2) . . . . ?
C22 C21 Li1 Li3 -105.5(3) . . . . ?
C26 C21 Li1 Li3 126.2(2) . . . . ?
Li2 C21 Li1 Li3 -29.7(2) . . . . ?
Li4 C21 Li1 Li3 40.7(2) . . . . ?
C22 C21 Li1 Li4 -146.3(3) . . . . ?
C26 C21 Li1 Li4 85.5(2) . . . . ?
Li2 C21 Li1 Li4 -70.4(2) . . . . ?
C22 C21 Li1 Li2 -75.9(3) . . . . ?
C26 C21 Li1 Li2 155.9(2) . . . . ?
Li4 C21 Li1 Li2 70.4(2) . . . . ?
C22 C21 Li1 C17 25.4(3) . . . . ?
C26 C21 Li1 C17 -102.9(2) . . . . ?
Li2 C21 Li1 C17 101.2(2) . . . . ?
Li4 C21 Li1 C17 171.6(2) . . . . ?
C22 C21 Li1 C12 -7.0(3) . . . . ?
C26 C21 Li1 C12 -135.2(2) . . . . ?
Li2 C21 Li1 C12 68.91(19) . . . . ?
Li4 C21 Li1 C12 139.3(2) . . . . ?
C12 C17 Li1 N11 132.3(3) . . . . ?
N11 C17 Li1 C31 -35.4(5) . . . . ?
C12 C17 Li1 C31 96.8(5) . . . . ?
N11 C17 Li1 C11 -133.1(2) . . . . ?
C12 C17 Li1 C11 -0.78(16) . . . . ?
N11 C17 Li1 C21 122.5(2) . . . . ?
C12 C17 Li1 C21 -105.2(2) . . . . ?
N11 C17 Li1 Li3 -120.3(3) . . . . ?
C12 C17 Li1 Li3 12.0(3) . . . . ?
N11 C17 Li1 Li4 137.3(5) . . . . ?
C12 C17 Li1 Li4 -90.4(5) . . . . ?
N11 C17 Li1 Li2 178.1(3) . . . . ?
C12 C17 Li1 Li2 -49.6(2) . . . . ?
N11 C17 Li1 C12 -132.3(3) . . . . ?
C11 C12 Li1 N11 152.4(3) . . . . ?
C17 C12 Li1 N11 -28.99(17) . . . . ?
C11 C12 Li1 C31 49.5(4) . . . . ?
C17 C12 Li1 C31 -131.8(4) . . . . ?
C17 C12 Li1 C11 178.6(3) . . . . ?
C11 C12 Li1 C21 -100.5(2) . . . . ?
C17 C12 Li1 C21 78.2(2) . . . . ?
C11 C12 Li1 Li3 10.9(2) . . . . ?
C17 C12 Li1 Li3 -170.4(3) . . . . ?
C11 C12 Li1 Li4 -44.8(3) . . . . ?
C17 C12 Li1 Li4 133.8(4) . . . . ?
C11 C12 Li1 Li2 -48.5(2) . . . . ?
C17 C12 Li1 Li2 130.1(2) . . . . ?
C11 C12 Li1 C17 -178.6(3) . . . . ?
C210 N21 Li2 C41 45.3(3) . . . . ?
C28 N21 Li2 C41 -86.4(3) . . . . ?
C27 N21 Li2 C41 160.6(3) . . . . ?
C210 N21 Li2 C21 -74.8(2) . . . . ?
C28 N21 Li2 C21 153.5(2) . . . . ?
C27 N21 Li2 C21 40.5(2) . . . . ?
C210 N21 Li2 C11 -179.8(2) . . . . ?
C28 N21 Li2 C11 48.5(3) . . . . ?
C27 N21 Li2 C11 -64.5(2) . . . . ?
C210 N21 Li2 Li4 -26.1(4) . . . . ?
C28 N21 Li2 Li4 -157.8(3) . . . . ?
C27 N21 Li2 Li4 89.2(4) . . . . ?
C210 N21 Li2 Li1 -119.6(4) . . . . ?
C28 N21 Li2 Li1 108.7(4) . . . . ?
C27 N21 Li2 Li1 -4.3(4) . . . . ?
C210 N21 Li2 Li3 118.3(7) . . . . ?
C28 N21 Li2 Li3 -13.5(8) . . . . ?
C27 N21 Li2 Li3 -126.5(7) . . . . ?
C210 N21 Li2 C27 -115.3(3) . . . . ?
C28 N21 Li2 C27 113.0(3) . . . . ?
C210 N21 Li2 C22 -88.0(2) . . . . ?
C28 N21 Li2 C22 140.3(2) . . . . ?
C27 N21 Li2 C22 27.31(15) . . . . ?
C42 C41 Li2 N21 -69.0(4) . . . . ?
Li4 C41 Li2 N21 -128.3(3) . . . . ?
Li3 C41 Li2 N21 154.5(3) . . . . ?
C42 C41 Li2 C21 36.9(4) . . . . ?
Li4 C41 Li2 C21 -22.4(2) . . . . ?
Li3 C41 Li2 C21 -99.6(3) . . . . ?
C42 C41 Li2 C11 158.0(3) . . . . ?
Li4 C41 Li2 C11 98.8(3) . . . . ?
Li3 C41 Li2 C11 21.6(2) . . . . ?
C42 C41 Li2 Li4 59.3(3) . . . . ?
Li3 C41 Li2 Li4 -77.2(2) . . . . ?
C42 C41 Li2 Li1 100.3(3) . . . . ?
Li4 C41 Li2 Li1 41.0(2) . . . . ?
Li3 C41 Li2 Li1 -36.2(2) . . . . ?
C42 C41 Li2 Li3 136.5(3) . . . . ?
Li4 C41 Li2 Li3 77.2(2) . . . . ?
C42 C41 Li2 C27 -46.1(6) . . . . ?
Li4 C41 Li2 C27 -105.4(5) . . . . ?
Li3 C41 Li2 C27 177.4(5) . . . . ?
C42 C41 Li2 C22 10.3(5) . . . . ?
Li4 C41 Li2 C22 -49.0(3) . . . . ?
Li3 C41 Li2 C22 -126.2(4) . . . . ?
C22 C21 Li2 N21 -23.0(2) . . . . ?
C26 C21 Li2 N21 145.9(5) . . . . ?
Li1 C21 Li2 N21 -145.9(2) . . . . ?
Li4 C21 Li2 N21 143.6(2) . . . . ?
C22 C21 Li2 C41 -145.3(3) . . . . ?
C26 C21 Li2 C41 23.6(7) . . . . ?
Li1 C21 Li2 C41 91.7(3) . . . . ?
Li4 C21 Li2 C41 21.3(2) . . . . ?
C22 C21 Li2 C11 87.8(2) . . . . ?
C26 C21 Li2 C11 -103.3(5) . . . . ?
Li1 C21 Li2 C11 -35.10(18) . . . . ?
Li4 C21 Li2 C11 -105.5(2) . . . . ?
C22 C21 Li2 Li4 -166.6(2) . . . . ?
C26 C21 Li2 Li4 2.3(6) . . . . ?
Li1 C21 Li2 Li4 70.4(2) . . . . ?
C22 C21 Li2 Li1 122.9(2) . . . . ?
C26 C21 Li2 Li1 -68.2(5) . . . . ?
Li4 C21 Li2 Li1 -70.4(2) . . . . ?
C22 C21 Li2 Li3 151.7(2) . . . . ?
C26 C21 Li2 Li3 -39.4(6) . . . . ?
Li1 C21 Li2 Li3 28.8(2) . . . . ?
Li4 C21 Li2 Li3 -41.6(2) . . . . ?
C22 C21 Li2 C27 1.66(16) . . . . ?
C26 C21 Li2 C27 170.5(5) . . . . ?
Li1 C21 Li2 C27 -121.26(19) . . . . ?
Li4 C21 Li2 C27 168.3(2) . . . . ?
C26 C21 Li2 C22 168.9(6) . . . . ?
Li1 C21 Li2 C22 -122.9(2) . . . . ?
Li4 C21 Li2 C22 166.6(2) . . . . ?
C16 C11 Li2 N21 -72.0(3) . . . . ?
C12 C11 Li2 N21 54.8(3) . . . . ?
Li1 C11 Li2 N21 133.2(3) . . . . ?
Li3 C11 Li2 N21 -157.5(3) . . . . ?
C16 C11 Li2 C41 64.8(3) . . . . ?
C12 C11 Li2 C41 -168.5(2) . . . . ?
Li1 C11 Li2 C41 -90.0(3) . . . . ?
Li3 C11 Li2 C41 -20.8(2) . . . . ?
C16 C11 Li2 C21 -167.8(2) . . . . ?
C12 C11 Li2 C21 -41.0(3) . . . . ?
Li1 C11 Li2 C21 37.43(19) . . . . ?
Li3 C11 Li2 C21 106.7(2) . . . . ?
C16 C11 Li2 Li4 127.2(3) . . . . ?
C12 C11 Li2 Li4 -106.0(3) . . . . ?
Li1 C11 Li2 Li4 -27.5(2) . . . . ?
Li3 C11 Li2 Li4 41.7(2) . . . . ?
C16 C11 Li2 Li1 154.8(3) . . . . ?
C12 C11 Li2 Li1 -78.4(3) . . . . ?
Li3 C11 Li2 Li1 69.3(2) . . . . ?
C16 C11 Li2 Li3 85.5(2) . . . . ?
C12 C11 Li2 Li3 -147.7(3) . . . . ?
Li1 C11 Li2 Li3 -69.3(2) . . . . ?
C16 C11 Li2 C27 -103.6(2) . . . . ?
C12 C11 Li2 C27 23.2(3) . . . . ?
Li1 C11 Li2 C27 101.6(2) . . . . ?
Li3 C11 Li2 C27 170.9(2) . . . . ?
C16 C11 Li2 C22 -136.1(2) . . . . ?
C12 C11 Li2 C22 -9.3(3) . . . . ?
Li1 C11 Li2 C22 69.11(19) . . . . ?
Li3 C11 Li2 C22 138.4(2) . . . . ?
N11 Li1 Li2 N21 -29.3(6) . . . . ?
C31 Li1 Li2 N21 165.1(3) . . . . ?
C11 Li1 Li2 N21 -82.9(4) . . . . ?
C21 Li1 Li2 N21 54.3(3) . . . . ?
Li3 Li1 Li2 N21 -157.7(4) . . . . ?
Li4 Li1 Li2 N21 127.0(4) . . . . ?
C17 Li1 Li2 N21 -30.9(4) . . . . ?
C12 Li1 Li2 N21 -56.0(4) . . . . ?
N11 Li1 Li2 C41 164.4(3) . . . . ?
C31 Li1 Li2 C41 -1.2(3) . . . . ?
C11 Li1 Li2 C41 110.8(2) . . . . ?
C21 Li1 Li2 C41 -112.0(2) . . . . ?
Li3 Li1 Li2 C41 35.9(2) . . . . ?
Li4 Li1 Li2 C41 -39.4(2) . . . . ?
C17 Li1 Li2 C41 162.8(2) . . . . ?
C12 Li1 Li2 C41 137.7(2) . . . . ?
N11 Li1 Li2 C21 -83.6(4) . . . . ?
C31 Li1 Li2 C21 110.8(2) . . . . ?
C11 Li1 Li2 C21 -137.2(2) . . . . ?
Li3 Li1 Li2 C21 148.0(2) . . . . ?
Li4 Li1 Li2 C21 72.69(19) . . . . ?
C17 Li1 Li2 C21 -85.14(19) . . . . ?
C12 Li1 Li2 C21 -110.26(17) . . . . ?
N11 Li1 Li2 C11 53.6(3) . . . . ?
C31 Li1 Li2 C11 -112.0(2) . . . . ?
C21 Li1 Li2 C11 137.2(2) . . . . ?
Li3 Li1 Li2 C11 -74.8(2) . . . . ?
Li4 Li1 Li2 C11 -150.1(2) . . . . ?
C17 Li1 Li2 C11 52.05(17) . . . . ?
C12 Li1 Li2 C11 26.92(12) . . . . ?
N11 Li1 Li2 Li4 -156.3(4) . . . . ?
C31 Li1 Li2 Li4 38.2(2) . . . . ?
C11 Li1 Li2 Li4 150.1(2) . . . . ?
C21 Li1 Li2 Li4 -72.69(19) . . . . ?
Li3 Li1 Li2 Li4 75.3(2) . . . . ?
C17 Li1 Li2 Li4 -157.8(2) . . . . ?
C12 Li1 Li2 Li4 177.0(2) . . . . ?
N11 Li1 Li2 Li3 128.4(4) . . . . ?
C31 Li1 Li2 Li3 -37.1(2) . . . . ?
C11 Li1 Li2 Li3 74.8(2) . . . . ?
C21 Li1 Li2 Li3 -148.0(2) . . . . ?
Li4 Li1 Li2 Li3 -75.3(2) . . . . ?
C17 Li1 Li2 Li3 126.9(2) . . . . ?
C12 Li1 Li2 Li3 101.7(2) . . . . ?
N11 Li1 Li2 C27 -31.8(4) . . . . ?
C31 Li1 Li2 C27 162.6(2) . . . . ?
C11 Li1 Li2 C27 -85.45(19) . . . . ?
C21 Li1 Li2 C27 51.74(16) . . . . ?
Li3 Li1 Li2 C27 -160.3(3) . . . . ?
Li4 Li1 Li2 C27 124.4(2) . . . . ?
C17 Li1 Li2 C27 -33.4(2) . . . . ?
C12 Li1 Li2 C27 -58.52(18) . . . . ?
N11 Li1 Li2 C22 -57.4(4) . . . . ?
C31 Li1 Li2 C22 137.0(2) . . . . ?
C11 Li1 Li2 C22 -111.04(17) . . . . ?
C21 Li1 Li2 C22 26.15(11) . . . . ?
Li3 Li1 Li2 C22 174.1(2) . . . . ?
Li4 Li1 Li2 C22 98.8(2) . . . . ?
C17 Li1 Li2 C22 -58.99(18) . . . . ?
C12 Li1 Li2 C22 -84.11(14) . . . . ?
C22 C27 Li2 N21 132.3(3) . . . . ?
N21 C27 Li2 C41 -36.3(5) . . . . ?
C22 C27 Li2 C41 96.1(5) . . . . ?
N21 C27 Li2 C21 -133.9(2) . . . . ?
C22 C27 Li2 C21 -1.56(15) . . . . ?
N21 C27 Li2 C11 121.9(2) . . . . ?
C22 C27 Li2 C11 -105.7(2) . . . . ?
N21 C27 Li2 Li4 -121.2(3) . . . . ?
C22 C27 Li2 Li4 11.1(3) . . . . ?
N21 C27 Li2 Li1 177.0(3) . . . . ?
C22 C27 Li2 Li1 -50.7(2) . . . . ?
N21 C27 Li2 Li3 139.1(6) . . . . ?
C22 C27 Li2 Li3 -88.5(5) . . . . ?
N21 C27 Li2 C22 -132.3(3) . . . . ?
C21 C22 Li2 N21 153.7(3) . . . . ?
C27 C22 Li2 N21 -28.98(17) . . . . ?
C21 C22 Li2 C41 51.4(4) . . . . ?
C27 C22 Li2 C41 -131.4(4) . . . . ?
C27 C22 Li2 C21 177.3(3) . . . . ?
C21 C22 Li2 C11 -99.1(2) . . . . ?
C27 C22 Li2 C11 78.2(2) . . . . ?
C21 C22 Li2 Li4 11.8(2) . . . . ?
C27 C22 Li2 Li4 -170.9(2) . . . . ?
C21 C22 Li2 Li1 -47.8(2) . . . . ?
C27 C22 Li2 Li1 129.5(2) . . . . ?
C21 C22 Li2 Li3 -40.5(3) . . . . ?
C27 C22 Li2 Li3 136.8(4) . . . . ?
C21 C22 Li2 C27 -177.3(3) . . . . ?
C113 N12 Li3 C31 -37.7(5) . . . . ?
C112 N12 Li3 C31 -153.2(4) . . . . ?
C115 N12 Li3 C31 94.9(5) . . . . ?
C113 N12 Li3 C41 179.7(2) . . . . ?
C112 N12 Li3 C41 64.2(3) . . . . ?
C115 N12 Li3 C41 -47.6(4) . . . . ?
C113 N12 Li3 Li1 48.7(5) . . . . ?
C112 N12 Li3 Li1 -66.9(4) . . . . ?
C115 N12 Li3 Li1 -178.7(4) . . . . ?
C113 N12 Li3 C11 73.1(3) . . . . ?
C112 N12 Li3 C11 -42.4(2) . . . . ?
C115 N12 Li3 C11 -154.3(3) . . . . ?
C113 N12 Li3 Li2 121.8(3) . . . . ?
C112 N12 Li3 Li2 6.3(3) . . . . ?
C115 N12 Li3 Li2 -105.6(3) . . . . ?
C113 N12 Li3 C32B -45.2(4) . . . . ?
C112 N12 Li3 C32B -160.8(3) . . . . ?
C115 N12 Li3 C32B 87.4(4) . . . . ?
C113 N12 Li3 C112 115.5(3) . . . . ?
C115 N12 Li3 C112 -111.8(3) . . . . ?
C113 N12 Li3 Li4 -177.2(8) . . . . ?
C112 N12 Li3 Li4 67.3(9) . . . . ?
C115 N12 Li3 Li4 -44.5(10) . . . . ?
C113 N12 Li3 C32A -72.2(4) . . . . ?
C112 N12 Li3 C32A 172.3(3) . . . . ?
C115 N12 Li3 C32A 60.4(4) . . . . ?
C32B C31 Li3 N12 -13.0(6) . . . . ?
C32A C31 Li3 N12 -64.9(5) . . . . ?
Li1 C31 Li3 N12 121.3(4) . . . . ?
Li4 C31 Li3 N12 -166.0(4) . . . . ?
C32B C31 Li3 C41 130.0(5) . . . . ?
C32A C31 Li3 C41 78.1(4) . . . . ?
Li1 C31 Li3 C41 -95.7(2) . . . . ?
Li4 C31 Li3 C41 -23.0(2) . . . . ?
C32B C31 Li3 Li1 -134.3(5) . . . . ?
C32A C31 Li3 Li1 173.9(4) . . . . ?
Li4 C31 Li3 Li1 72.7(2) . . . . ?
C32B C31 Li3 C11 -114.8(5) . . . . ?
C32A C31 Li3 C11 -166.6(3) . . . . ?
Li1 C31 Li3 C11 19.5(2) . . . . ?
Li4 C31 Li3 C11 92.2(2) . . . . ?
C32B C31 Li3 Li2 -174.0(5) . . . . ?
C32A C31 Li3 Li2 134.2(4) . . . . ?
Li1 C31 Li3 Li2 -39.7(2) . . . . ?
Li4 C31 Li3 Li2 33.0(2) . . . . ?
C32A C31 Li3 C32B -51.9(5) . . . . ?
Li1 C31 Li3 C32B 134.3(5) . . . . ?
Li4 C31 Li3 C32B -153.0(5) . . . . ?
C32B C31 Li3 C112 -68.6(10) . . . . ?
C32A C31 Li3 C112 -120.5(9) . . . . ?
Li1 C31 Li3 C112 65.7(8) . . . . ?
Li4 C31 Li3 C112 138.4(8) . . . . ?
C32B C31 Li3 Li4 153.0(5) . . . . ?
C32A C31 Li3 Li4 101.1(3) . . . . ?
Li1 C31 Li3 Li4 -72.7(2) . . . . ?
C32B C31 Li3 C32A 51.9(5) . . . . ?
Li1 C31 Li3 C32A -173.9(4) . . . . ?
Li4 C31 Li3 C32A -101.1(3) . . . . ?
C42 C41 Li3 N12 140.0(4) . . . . ?
Li2 C41 Li3 N12 -108.9(3) . . . . ?
Li4 C41 Li3 N12 178.8(3) . . . . ?
C42 C41 Li3 C31 -15.0(5) . . . . ?
Li2 C41 Li3 C31 96.1(2) . . . . ?
Li4 C41 Li3 C31 23.9(2) . . . . ?
C42 C41 Li3 Li1 -73.7(4) . . . . ?
Li2 C41 Li3 Li1 37.4(2) . . . . ?
Li4 C41 Li3 Li1 -34.9(2) . . . . ?
C42 C41 Li3 C11 -130.7(4) . . . . ?
Li2 C41 Li3 C11 -19.6(2) . . . . ?
Li4 C41 Li3 C11 -91.8(2) . . . . ?
C42 C41 Li3 Li2 -111.1(4) . . . . ?
Li4 C41 Li3 Li2 -72.3(2) . . . . ?
C42 C41 Li3 C32B 17.0(6) . . . . ?
Li2 C41 Li3 C32B 128.1(4) . . . . ?
Li4 C41 Li3 C32B 55.9(3) . . . . ?
C42 C41 Li3 C112 170.7(4) . . . . ?
Li2 C41 Li3 C112 -78.2(2) . . . . ?
Li4 C41 Li3 C112 -150.5(2) . . . . ?
C42 C41 Li3 Li4 -38.9(4) . . . . ?
Li2 C41 Li3 Li4 72.3(2) . . . . ?
C42 C41 Li3 C32A 18.2(4) . . . . ?
Li2 C41 Li3 C32A 129.3(2) . . . . ?
Li4 C41 Li3 C32A 57.1(2) . . . . ?
N11 Li1 Li3 N12 -29.0(6) . . . . ?
C31 Li1 Li3 N12 -127.0(4) . . . . ?
C11 Li1 Li3 N12 30.2(3) . . . . ?
C21 Li1 Li3 N12 126.1(3) . . . . ?
Li4 Li1 Li3 N12 165.0(4) . . . . ?
Li2 Li1 Li3 N12 98.2(4) . . . . ?
C17 Li1 Li3 N12 17.4(5) . . . . ?
C12 Li1 Li3 N12 23.9(4) . . . . ?
N11 Li1 Li3 C31 97.9(4) . . . . ?
C11 Li1 Li3 C31 157.2(2) . . . . ?
C21 Li1 Li3 C31 -107.0(2) . . . . ?
Li4 Li1 Li3 C31 -68.1(2) . . . . ?
Li2 Li1 Li3 C31 -134.8(3) . . . . ?
C17 Li1 Li3 C31 144.3(3) . . . . ?
C12 Li1 Li3 C31 150.9(2) . . . . ?
N11 Li1 Li3 C41 -161.5(3) . . . . ?
C31 Li1 Li3 C41 100.6(2) . . . . ?
C11 Li1 Li3 C41 -102.2(2) . . . . ?
C21 Li1 Li3 C41 -6.4(3) . . . . ?
Li4 Li1 Li3 C41 32.5(2) . . . . ?
Li2 Li1 Li3 C41 -34.2(2) . . . . ?
C17 Li1 Li3 C41 -115.1(3) . . . . ?
C12 Li1 Li3 C41 -108.5(2) . . . . ?
N11 Li1 Li3 C11 -59.2(3) . . . . ?
C31 Li1 Li3 C11 -157.2(2) . . . . ?
C21 Li1 Li3 C11 95.8(2) . . . . ?
Li4 Li1 Li3 C11 134.7(2) . . . . ?
Li2 Li1 Li3 C11 67.99(18) . . . . ?
C17 Li1 Li3 C11 -12.8(2) . . . . ?
C12 Li1 Li3 C11 -6.31(12) . . . . ?
N11 Li1 Li3 Li2 -127.2(4) . . . . ?
C31 Li1 Li3 Li2 134.8(3) . . . . ?
C11 Li1 Li3 Li2 -67.99(18) . . . . ?
C21 Li1 Li3 Li2 27.8(2) . . . . ?
Li4 Li1 Li3 Li2 66.8(2) . . . . ?
C17 Li1 Li3 Li2 -80.8(3) . . . . ?
C12 Li1 Li3 Li2 -74.30(19) . . . . ?
N11 Li1 Li3 C32B 73.9(4) . . . . ?
C31 Li1 Li3 C32B -24.0(2) . . . . ?
C11 Li1 Li3 C32B 133.1(3) . . . . ?
C21 Li1 Li3 C32B -131.0(3) . . . . ?
Li4 Li1 Li3 C32B -92.1(3) . . . . ?
Li2 Li1 Li3 C32B -158.9(3) . . . . ?
C17 Li1 Li3 C32B 120.3(3) . . . . ?
C12 Li1 Li3 C32B 126.8(3) . . . . ?
N11 Li1 Li3 C112 -64.0(4) . . . . ?
C31 Li1 Li3 C112 -161.9(3) . . . . ?
C11 Li1 Li3 C112 -4.8(2) . . . . ?
C21 Li1 Li3 C112 91.1(3) . . . . ?
Li4 Li1 Li3 C112 130.0(3) . . . . ?
Li2 Li1 Li3 C112 63.2(2) . . . . ?
C17 Li1 Li3 C112 -17.6(4) . . . . ?
C12 Li1 Li3 C112 -11.1(3) . . . . ?
N11 Li1 Li3 Li4 166.0(4) . . . . ?
C31 Li1 Li3 Li4 68.1(2) . . . . ?
C11 Li1 Li3 Li4 -134.7(2) . . . . ?
C21 Li1 Li3 Li4 -38.9(2) . . . . ?
Li2 Li1 Li3 Li4 -66.8(2) . . . . ?
C17 Li1 Li3 Li4 -147.6(3) . . . . ?
C12 Li1 Li3 Li4 -141.1(2) . . . . ?
N11 Li1 Li3 C32A 101.3(4) . . . . ?
C31 Li1 Li3 C32A 3.4(2) . . . . ?
C11 Li1 Li3 C32A 160.6(3) . . . . ?
C21 Li1 Li3 C32A -103.6(3) . . . . ?
Li4 Li1 Li3 C32A -64.7(2) . . . . ?
Li2 Li1 Li3 C32A -131.4(3) . . . . ?
C17 Li1 Li3 C32A 147.7(3) . . . . ?
C12 Li1 Li3 C32A 154.3(2) . . . . ?
C16 C11 Li3 N12 21.6(2) . . . . ?
C12 C11 Li3 N12 -132.5(5) . . . . ?
Li1 C11 Li3 N12 -158.8(3) . . . . ?
Li2 C11 Li3 N12 125.8(2) . . . . ?
C16 C11 Li3 C31 160.5(2) . . . . ?
C12 C11 Li3 C31 6.3(6) . . . . ?
Li1 C11 Li3 C31 -20.0(2) . . . . ?
Li2 C11 Li3 C31 -95.4(2) . . . . ?
C16 C11 Li3 C41 -85.3(2) . . . . ?
C12 C11 Li3 C41 120.6(5) . . . . ?
Li1 C11 Li3 C41 94.3(2) . . . . ?
Li2 C11 Li3 C41 18.90(19) . . . . ?
C16 C11 Li3 Li1 -179.6(2) . . . . ?
C12 C11 Li3 Li1 26.3(5) . . . . ?
Li2 C11 Li3 Li1 -75.4(2) . . . . ?
C16 C11 Li3 Li2 -104.2(2) . . . . ?
C12 C11 Li3 Li2 101.7(5) . . . . ?
Li1 C11 Li3 Li2 75.4(2) . . . . ?
C16 C11 Li3 C32B 124.6(3) . . . . ?
C12 C11 Li3 C32B -29.5(6) . . . . ?
Li1 C11 Li3 C32B -55.8(3) . . . . ?
Li2 C11 Li3 C32B -131.2(3) . . . . ?
C16 C11 Li3 C112 -4.59(17) . . . . ?
C12 C11 Li3 C112 -158.7(5) . . . . ?
Li1 C11 Li3 C112 175.0(2) . . . . ?
Li2 C11 Li3 C112 99.57(19) . . . . ?
C16 C11 Li3 Li4 -140.9(2) . . . . ?
C12 C11 Li3 Li4 64.9(5) . . . . ?
Li1 C11 Li3 Li4 38.6(2) . . . . ?
Li2 C11 Li3 Li4 -36.8(2) . . . . ?
C16 C11 Li3 C32A 148.8(4) . . . . ?
C12 C11 Li3 C32A -5.3(8) . . . . ?
Li1 C11 Li3 C32A -31.6(4) . . . . ?
Li2 C11 Li3 C32A -107.1(4) . . . . ?
N21 Li2 Li3 N12 8.1(9) . . . . ?
C41 Li2 Li3 N12 94.2(3) . . . . ?
C21 Li2 Li3 N12 -157.9(2) . . . . ?
C11 Li2 Li3 N12 -63.3(2) . . . . ?
Li4 Li2 Li3 N12 161.1(3) . . . . ?
Li1 Li2 Li3 N12 -128.3(3) . . . . ?
C27 Li2 Li3 N12 -83.1(6) . . . . ?
C22 Li2 Li3 N12 -136.8(3) . . . . ?
N21 Li2 Li3 C31 174.2(6) . . . . ?
C41 Li2 Li3 C31 -99.7(3) . . . . ?
C21 Li2 Li3 C31 8.1(3) . . . . ?
C11 Li2 Li3 C31 102.7(2) . . . . ?
Li4 Li2 Li3 C31 -32.9(2) . . . . ?
Li1 Li2 Li3 C31 37.7(2) . . . . ?
C27 Li2 Li3 C31 83.0(6) . . . . ?
C22 Li2 Li3 C31 29.2(4) . . . . ?
N21 Li2 Li3 C41 -86.1(7) . . . . ?
C21 Li2 Li3 C41 107.9(2) . . . . ?
C11 Li2 Li3 C41 -157.6(2) . . . . ?
Li4 Li2 Li3 C41 66.8(2) . . . . ?
Li1 Li2 Li3 C41 137.4(2) . . . . ?
C27 Li2 Li3 C41 -177.3(6) . . . . ?
C22 Li2 Li3 C41 128.9(4) . . . . ?
N21 Li2 Li3 Li1 136.5(7) . . . . ?
C41 Li2 Li3 Li1 -137.4(2) . . . . ?
C21 Li2 Li3 Li1 -29.6(2) . . . . ?
C11 Li2 Li3 Li1 65.02(18) . . . . ?
Li4 Li2 Li3 Li1 -70.6(2) . . . . ?
C27 Li2 Li3 Li1 45.3(5) . . . . ?
C22 Li2 Li3 Li1 -8.5(3) . . . . ?
N21 Li2 Li3 C11 71.4(7) . . . . ?
C41 Li2 Li3 C11 157.6(2) . . . . ?
C21 Li2 Li3 C11 -94.6(2) . . . . ?
Li4 Li2 Li3 C11 -135.6(2) . . . . ?
Li1 Li2 Li3 C11 -65.02(18) . . . . ?
C27 Li2 Li3 C11 -19.7(5) . . . . ?
C22 Li2 Li3 C11 -73.5(3) . . . . ?
N21 Li2 Li3 C32B 169.0(6) . . . . ?
C41 Li2 Li3 C32B -104.9(5) . . . . ?
C21 Li2 Li3 C32B 3.0(6) . . . . ?
C11 Li2 Li3 C32B 97.6(5) . . . . ?
Li4 Li2 Li3 C32B -38.0(5) . . . . ?
Li1 Li2 Li3 C32B 32.6(5) . . . . ?
C27 Li2 Li3 C32B 77.9(7) . . . . ?
C22 Li2 Li3 C32B 24.1(7) . . . . ?
N21 Li2 Li3 C112 11.7(7) . . . . ?
C41 Li2 Li3 C112 97.84(19) . . . . ?
C21 Li2 Li3 C112 -154.3(2) . . . . ?
C11 Li2 Li3 C112 -59.72(15) . . . . ?
Li4 Li2 Li3 C112 164.7(2) . . . . ?
Li1 Li2 Li3 C112 -124.7(2) . . . . ?
C27 Li2 Li3 C112 -79.5(5) . . . . ?
C22 Li2 Li3 C112 -133.2(3) . . . . ?
N21 Li2 Li3 Li4 -152.9(7) . . . . ?
C41 Li2 Li3 Li4 -66.8(2) . . . . ?
C21 Li2 Li3 Li4 41.0(2) . . . . ?
C11 Li2 Li3 Li4 135.6(2) . . . . ?
Li1 Li2 Li3 Li4 70.6(2) . . . . ?
C27 Li2 Li3 Li4 115.9(5) . . . . ?
C22 Li2 Li3 Li4 62.1(3) . . . . ?
N21 Li2 Li3 C32A -156.6(6) . . . . ?
C41 Li2 Li3 C32A -70.5(3) . . . . ?
C21 Li2 Li3 C32A 37.4(4) . . . . ?
C11 Li2 Li3 C32A 132.0(3) . . . . ?
Li4 Li2 Li3 C32A -3.6(3) . . . . ?
Li1 Li2 Li3 C32A 67.0(3) . . . . ?
C27 Li2 Li3 C32A 112.3(5) . . . . ?
C22 Li2 Li3 C32A 58.5(5) . . . . ?
C33B C32B Li3 N12 -90.3(17) . . . . ?
C31 C32B Li3 N12 171.1(4) . . . . ?
C33B C32B Li3 C31 98.6(18) . . . . ?
C33B C32B Li3 C41 34.2(18) . . . . ?
C31 C32B Li3 C41 -64.4(5) . . . . ?
C33B C32B Li3 Li1 135.7(17) . . . . ?
C31 C32B Li3 Li1 37.1(4) . . . . ?
C33B C32B Li3 C11 178.7(16) . . . . ?
C31 C32B Li3 C11 80.0(5) . . . . ?
C33B C32B Li3 Li2 107.4(17) . . . . ?
C31 C32B Li3 Li2 8.8(7) . . . . ?
C33B C32B Li3 C112 -106.0(17) . . . . ?
C31 C32B Li3 C112 155.4(4) . . . . ?
C33B C32B Li3 Li4 76.3(17) . . . . ?
C31 C32B Li3 Li4 -22.3(4) . . . . ?
C33B C32B Li3 C32A 31.7(17) . . . . ?
C31 C32B Li3 C32A -66.9(4) . . . . ?
C16 C112 Li3 N12 -124.8(3) . . . . ?
N12 C112 Li3 C31 76.8(8) . . . . ?
C16 C112 Li3 C31 -48.0(9) . . . . ?
N12 C112 Li3 C41 -121.0(3) . . . . ?
C16 C112 Li3 C41 114.2(2) . . . . ?
N12 C112 Li3 Li1 133.7(3) . . . . ?
C16 C112 Li3 Li1 8.8(3) . . . . ?
N12 C112 Li3 C11 129.2(2) . . . . ?
C16 C112 Li3 C11 4.34(16) . . . . ?
N12 C112 Li3 Li2 -174.3(3) . . . . ?
C16 C112 Li3 Li2 60.9(2) . . . . ?
N12 C112 Li3 C32B 27.5(5) . . . . ?
C16 C112 Li3 C32B -97.4(5) . . . . ?
N12 C112 Li3 Li4 -155.8(4) . . . . ?
C16 C112 Li3 Li4 79.4(4) . . . . ?
N12 C112 Li3 C32A -14.5(5) . . . . ?
C16 C112 Li3 C32A -139.3(6) . . . . ?
C33A C32A Li3 N12 42.5(8) . . . . ?
C31 C32A Li3 N12 137.0(4) . . . . ?
C33A C32A Li3 C31 -94.5(7) . . . . ?
C33A C32A Li3 C41 156.8(6) . . . . ?
C31 C32A Li3 C41 -108.7(3) . . . . ?
C33A C32A Li3 Li1 -99.6(7) . . . . ?
C31 C32A Li3 Li1 -5.1(3) . . . . ?
C33A C32A Li3 C11 -74.2(8) . . . . ?
C31 C32A Li3 C11 20.3(5) . . . . ?
C33A C32A Li3 Li2 -153.1(6) . . . . ?
C31 C32A Li3 Li2 -58.6(4) . . . . ?
C33A C32A Li3 C32B -25.3(7) . . . . ?
C31 C32A Li3 C32B 69.2(4) . . . . ?
C33A C32A Li3 C112 51.7(10) . . . . ?
C31 C32A Li3 C112 146.2(6) . . . . ?
C33A C32A Li3 Li4 -156.4(7) . . . . ?
C31 C32A Li3 Li4 -61.9(3) . . . . ?
C213 N22 Li4 C41 -37.7(5) . . . . ?
C215 N22 Li4 C41 94.6(5) . . . . ?
C212 N22 Li4 C41 -153.6(4) . . . . ?
C213 N22 Li4 C31 -176.0(2) . . . . ?
C215 N22 Li4 C31 -43.7(3) . . . . ?
C212 N22 Li4 C31 68.2(2) . . . . ?
C213 N22 Li4 C42 -41.2(3) . . . . ?
C215 N22 Li4 C42 91.1(3) . . . . ?
C212 N22 Li4 C42 -157.1(2) . . . . ?
C213 N22 Li4 Li2 52.4(5) . . . . ?
C215 N22 Li4 Li2 -175.3(4) . . . . ?
C212 N22 Li4 Li2 -63.5(4) . . . . ?
C213 N22 Li4 C21 74.9(2) . . . . ?
C215 N22 Li4 C21 -152.7(2) . . . . ?
C212 N22 Li4 C21 -40.9(2) . . . . ?
C213 N22 Li4 Li1 126.2(3) . . . . ?
C215 N22 Li4 Li1 -101.5(3) . . . . ?
C212 N22 Li4 Li1 10.3(3) . . . . ?
C213 N22 Li4 Li3 -170.5(7) . . . . ?
C215 N22 Li4 Li3 -38.2(8) . . . . ?
C212 N22 Li4 Li3 73.6(7) . . . . ?
C213 N22 Li4 C212 115.9(3) . . . . ?
C215 N22 Li4 C212 -111.8(3) . . . . ?
C42 C41 Li4 N22 -5.6(4) . . . . ?
Li2 C41 Li4 N22 124.4(4) . . . . ?
Li3 C41 Li4 N22 -161.3(4) . . . . ?
C42 C41 Li4 C31 133.5(3) . . . . ?
Li2 C41 Li4 C31 -96.4(2) . . . . ?
Li3 C41 Li4 C31 -22.1(2) . . . . ?
Li2 C41 Li4 C42 130.1(3) . . . . ?
Li3 C41 Li4 C42 -155.6(3) . . . . ?
C42 C41 Li4 Li2 -130.1(3) . . . . ?
Li3 C41 Li4 Li2 74.3(2) . . . . ?
C42 C41 Li4 C21 -110.2(3) . . . . ?
Li2 C41 Li4 C21 19.8(2) . . . . ?
Li3 C41 Li4 C21 94.1(2) . . . . ?
C42 C41 Li4 Li1 -170.8(3) . . . . ?
Li2 C41 Li4 Li1 -40.7(2) . . . . ?
Li3 C41 Li4 Li1 33.6(2) . . . . ?
C42 C41 Li4 Li3 155.6(3) . . . . ?
Li2 C41 Li4 Li3 -74.3(2) . . . . ?
C42 C41 Li4 C212 -67.4(9) . . . . ?
Li2 C41 Li4 C212 62.6(8) . . . . ?
Li3 C41 Li4 C212 136.9(9) . . . . ?
C32B C31 Li4 N22 122.8(7) . . . . ?
C32A C31 Li4 N22 89.6(3) . . . . ?
Li3 C31 Li4 N22 177.5(3) . . . . ?
Li1 C31 Li4 N22 -109.6(2) . . . . ?
C32B C31 Li4 C41 -31.6(7) . . . . ?
C32A C31 Li4 C41 -64.8(3) . . . . ?
Li3 C31 Li4 C41 23.1(2) . . . . ?
Li1 C31 Li4 C41 96.0(2) . . . . ?
C32B C31 Li4 C42 1.4(8) . . . . ?
C32A C31 Li4 C42 -31.7(4) . . . . ?
Li3 C31 Li4 C42 56.2(3) . . . . ?
Li1 C31 Li4 C42 129.0(3) . . . . ?
C32B C31 Li4 Li2 -88.5(7) . . . . ?
C32A C31 Li4 Li2 -121.7(3) . . . . ?
Li3 C31 Li4 Li2 -33.8(2) . . . . ?
Li1 C31 Li4 Li2 39.1(2) . . . . ?
C32B C31 Li4 C21 -146.8(6) . . . . ?
C32A C31 Li4 C21 -179.9(3) . . . . ?
Li3 C31 Li4 C21 -92.0(2) . . . . ?
Li1 C31 Li4 C21 -19.2(2) . . . . ?
C32B C31 Li4 Li1 -127.6(7) . . . . ?
C32A C31 Li4 Li1 -160.7(3) . . . . ?
Li3 C31 Li4 Li1 -72.9(2) . . . . ?
C32B C31 Li4 Li3 -54.7(7) . . . . ?
C32A C31 Li4 Li3 -87.9(3) . . . . ?
Li1 C31 Li4 Li3 72.9(2) . . . . ?
C32B C31 Li4 C212 154.2(7) . . . . ?
C32A C31 Li4 C212 121.0(3) . . . . ?
Li3 C31 Li4 C212 -151.1(2) . . . . ?
Li1 C31 Li4 C212 -78.22(19) . . . . ?
C41 C42 Li4 N22 176.3(3) . . . . ?
C43 C42 Li4 N22 -82.3(13) . . . . ?
C43 C42 Li4 C41 101.3(13) . . . . ?
C41 C42 Li4 C31 -60.8(3) . . . . ?
C43 C42 Li4 C31 40.5(14) . . . . ?
C41 C42 Li4 Li2 39.4(2) . . . . ?
C43 C42 Li4 Li2 140.7(13) . . . . ?
C41 C42 Li4 C21 85.5(3) . . . . ?
C43 C42 Li4 C21 -173.2(12) . . . . ?
C41 C42 Li4 Li1 13.9(4) . . . . ?
C43 C42 Li4 Li1 115.2(13) . . . . ?
C41 C42 Li4 Li3 -19.8(2) . . . . ?
C43 C42 Li4 Li3 81.5(13) . . . . ?
C41 C42 Li4 C212 158.7(4) . . . . ?
C43 C42 Li4 C212 -100.0(13) . . . . ?
N21 Li2 Li4 N22 -30.8(6) . . . . ?
C41 Li2 Li4 N22 -129.8(4) . . . . ?
C21 Li2 Li4 N22 27.4(4) . . . . ?
C11 Li2 Li4 N22 122.9(4) . . . . ?
Li1 Li2 Li4 N22 97.1(4) . . . . ?
Li3 Li2 Li4 N22 163.5(4) . . . . ?
C27 Li2 Li4 N22 14.4(5) . . . . ?
C22 Li2 Li4 N22 20.5(4) . . . . ?
N21 Li2 Li4 C41 99.0(4) . . . . ?
C21 Li2 Li4 C41 157.2(2) . . . . ?
C11 Li2 Li4 C41 -107.3(2) . . . . ?
Li1 Li2 Li4 C41 -133.1(2) . . . . ?
Li3 Li2 Li4 C41 -66.69(19) . . . . ?
C27 Li2 Li4 C41 144.2(3) . . . . ?
C22 Li2 Li4 C41 150.3(2) . . . . ?
N21 Li2 Li4 C31 -163.7(3) . . . . ?
C41 Li2 Li4 C31 97.3(2) . . . . ?
C21 Li2 Li4 C31 -105.6(2) . . . . ?
C11 Li2 Li4 C31 -10.0(3) . . . . ?
Li1 Li2 Li4 C31 -35.8(2) . . . . ?
Li3 Li2 Li4 C31 30.6(2) . . . . ?
C27 Li2 Li4 C31 -118.5(3) . . . . ?
C22 Li2 Li4 C31 -112.4(2) . . . . ?
N21 Li2 Li4 C42 71.0(4) . . . . ?
C41 Li2 Li4 C42 -28.05(16) . . . . ?
C21 Li2 Li4 C42 129.1(2) . . . . ?
C11 Li2 Li4 C42 -135.3(2) . . . . ?
Li1 Li2 Li4 C42 -161.2(2) . . . . ?
Li3 Li2 Li4 C42 -94.7(2) . . . . ?
C27 Li2 Li4 C42 116.2(3) . . . . ?
C22 Li2 Li4 C42 122.27(19) . . . . ?
N21 Li2 Li4 C21 -58.2(3) . . . . ?
C41 Li2 Li4 C21 -157.2(2) . . . . ?
C11 Li2 Li4 C21 95.5(2) . . . . ?
Li1 Li2 Li4 C21 69.71(18) . . . . ?
Li3 Li2 Li4 C21 136.1(2) . . . . ?
C27 Li2 Li4 C21 -12.9(2) . . . . ?
C22 Li2 Li4 C21 -6.86(12) . . . . ?
N21 Li2 Li4 Li1 -127.9(4) . . . . ?
C41 Li2 Li4 Li1 133.1(2) . . . . ?
C21 Li2 Li4 Li1 -69.71(18) . . . . ?
C11 Li2 Li4 Li1 25.8(2) . . . . ?
Li3 Li2 Li4 Li1 66.4(2) . . . . ?
C27 Li2 Li4 Li1 -82.7(3) . . . . ?
C22 Li2 Li4 Li1 -76.57(18) . . . . ?
N21 Li2 Li4 Li3 165.7(4) . . . . ?
C41 Li2 Li4 Li3 66.69(19) . . . . ?
C21 Li2 Li4 Li3 -136.1(2) . . . . ?
C11 Li2 Li4 Li3 -40.6(2) . . . . ?
Li1 Li2 Li4 Li3 -66.4(2) . . . . ?
C27 Li2 Li4 Li3 -149.1(3) . . . . ?
C22 Li2 Li4 Li3 -143.0(2) . . . . ?
N21 Li2 Li4 C212 -64.7(4) . . . . ?
C41 Li2 Li4 C212 -163.7(3) . . . . ?
C21 Li2 Li4 C212 -6.6(2) . . . . ?
C11 Li2 Li4 C212 89.0(3) . . . . ?
Li1 Li2 Li4 C212 63.1(2) . . . . ?
Li3 Li2 Li4 C212 129.6(3) . . . . ?
C27 Li2 Li4 C212 -19.5(4) . . . . ?
C22 Li2 Li4 C212 -13.4(3) . . . . ?
C22 C21 Li4 N22 -133.7(4) . . . . ?
C26 C21 Li4 N22 19.2(2) . . . . ?
Li2 C21 Li4 N22 -161.7(3) . . . . ?
Li1 C21 Li4 N22 124.4(2) . . . . ?
C22 C21 Li4 C41 8.4(6) . . . . ?
C26 C21 Li4 C41 161.3(2) . . . . ?
Li2 C21 Li4 C41 -19.6(2) . . . . ?
Li1 C21 Li4 C41 -93.5(2) . . . . ?
C22 C21 Li4 C31 120.2(4) . . . . ?
C26 C21 Li4 C31 -86.9(2) . . . . ?
Li2 C21 Li4 C31 92.1(2) . . . . ?
Li1 C21 Li4 C31 18.22(19) . . . . ?
C22 C21 Li4 C42 -31.3(6) . . . . ?
C26 C21 Li4 C42 121.6(3) . . . . ?
Li2 C21 Li4 C42 -59.4(2) . . . . ?
Li1 C21 Li4 C42 -133.3(3) . . . . ?
C22 C21 Li4 Li2 28.1(5) . . . . ?
C26 C21 Li4 Li2 -179.0(2) . . . . ?
Li1 C21 Li4 Li2 -73.9(2) . . . . ?
C22 C21 Li4 Li1 101.9(5) . . . . ?
C26 C21 Li4 Li1 -105.2(2) . . . . ?
Li2 C21 Li4 Li1 73.9(2) . . . . ?
C22 C21 Li4 Li3 66.0(5) . . . . ?
C26 C21 Li4 Li3 -141.1(2) . . . . ?
Li2 C21 Li4 Li3 37.9(2) . . . . ?
Li1 C21 Li4 Li3 -35.9(2) . . . . ?
C22 C21 Li4 C212 -158.7(5) . . . . ?
C26 C21 Li4 C212 -5.85(17) . . . . ?
Li2 C21 Li4 C212 173.2(2) . . . . ?
Li1 C21 Li4 C212 99.32(19) . . . . ?
N11 Li1 Li4 N22 2.5(8) . . . . ?
C31 Li1 Li4 N22 93.1(3) . . . . ?
C11 Li1 Li4 N22 -159.3(2) . . . . ?
C21 Li1 Li4 N22 -65.6(2) . . . . ?
Li3 Li1 Li4 N22 157.4(3) . . . . ?
Li2 Li1 Li4 N22 -131.7(3) . . . . ?
C17 Li1 Li4 N22 -82.8(5) . . . . ?
C12 Li1 Li4 N22 -135.9(3) . . . . ?
N11 Li1 Li4 C41 172.1(6) . . . . ?
C31 Li1 Li4 C41 -97.3(2) . . . . ?
C11 Li1 Li4 C41 10.4(3) . . . . ?
C21 Li1 Li4 C41 104.0(2) . . . . ?
Li3 Li1 Li4 C41 -33.0(2) . . . . ?
Li2 Li1 Li4 C41 37.9(2) . . . . ?
C17 Li1 Li4 C41 86.9(5) . . . . ?
C12 Li1 Li4 C41 33.7(4) . . . . ?
N11 Li1 Li4 C31 -90.6(7) . . . . ?
C11 Li1 Li4 C31 107.6(3) . . . . ?
C21 Li1 Li4 C31 -158.7(2) . . . . ?
Li3 Li1 Li4 C31 64.3(2) . . . . ?
Li2 Li1 Li4 C31 135.2(2) . . . . ?
C17 Li1 Li4 C31 -175.9(5) . . . . ?
C12 Li1 Li4 C31 131.0(4) . . . . ?
N11 Li1 Li4 C42 163.5(5) . . . . ?
C31 Li1 Li4 C42 -105.8(4) . . . . ?
C11 Li1 Li4 C42 1.8(5) . . . . ?
C21 Li1 Li4 C42 95.4(4) . . . . ?
Li3 Li1 Li4 C42 -41.5(4) . . . . ?
Li2 Li1 Li4 C42 29.3(4) . . . . ?
C17 Li1 Li4 C42 78.3(6) . . . . ?
C12 Li1 Li4 C42 25.1(6) . . . . ?
N11 Li1 Li4 Li2 134.2(7) . . . . ?
C31 Li1 Li4 Li2 -135.2(2) . . . . ?
C11 Li1 Li4 Li2 -27.5(2) . . . . ?
C21 Li1 Li4 Li2 66.08(18) . . . . ?
Li3 Li1 Li4 Li2 -70.9(2) . . . . ?
C17 Li1 Li4 Li2 48.9(5) . . . . ?
C12 Li1 Li4 Li2 -4.2(3) . . . . ?
N11 Li1 Li4 C21 68.1(7) . . . . ?
C31 Li1 Li4 C21 158.7(2) . . . . ?
C11 Li1 Li4 C21 -93.6(2) . . . . ?
Li3 Li1 Li4 C21 -137.0(2) . . . . ?
Li2 Li1 Li4 C21 -66.08(18) . . . . ?
C17 Li1 Li4 C21 -17.2(5) . . . . ?
C12 Li1 Li4 C21 -70.3(3) . . . . ?
N11 Li1 Li4 Li3 -154.9(7) . . . . ?
C31 Li1 Li4 Li3 -64.3(2) . . . . ?
C11 Li1 Li4 Li3 43.3(2) . . . . ?
C21 Li1 Li4 Li3 137.0(2) . . . . ?
Li2 Li1 Li4 Li3 70.9(2) . . . . ?
C17 Li1 Li4 Li3 119.8(5) . . . . ?
C12 Li1 Li4 Li3 66.7(3) . . . . ?
N11 Li1 Li4 C212 8.3(7) . . . . ?
C31 Li1 Li4 C212 98.91(19) . . . . ?
C11 Li1 Li4 C212 -153.4(2) . . . . ?
C21 Li1 Li4 C212 -59.82(14) . . . . ?
Li3 Li1 Li4 C212 163.2(2) . . . . ?
Li2 Li1 Li4 C212 -125.9(2) . . . . ?
C17 Li1 Li4 C212 -77.0(5) . . . . ?
C12 Li1 Li4 C212 -130.1(3) . . . . ?
N12 Li3 Li4 N22 142.1(8) . . . . ?
C31 Li3 Li4 N22 -6.6(7) . . . . ?
C41 Li3 Li4 N22 145.7(8) . . . . ?
Li1 Li3 Li4 N22 -74.6(7) . . . . ?
C11 Li3 Li4 N22 -110.9(7) . . . . ?
Li2 Li3 Li4 N22 -147.6(8) . . . . ?
C32B Li3 Li4 N22 8.2(8) . . . . ?
C112 Li3 Li4 N22 -169.5(6) . . . . ?
C32A Li3 Li4 N22 29.2(7) . . . . ?
N12 Li3 Li4 C41 -3.6(9) . . . . ?
C31 Li3 Li4 C41 -152.3(2) . . . . ?
Li1 Li3 Li4 C41 139.8(2) . . . . ?
C11 Li3 Li4 C41 103.4(2) . . . . ?
Li2 Li3 Li4 C41 66.72(19) . . . . ?
C32B Li3 Li4 C41 -137.5(3) . . . . ?
C112 Li3 Li4 C41 44.8(3) . . . . ?
C32A Li3 Li4 C41 -116.5(2) . . . . ?
N12 Li3 Li4 C31 148.7(10) . . . . ?
C41 Li3 Li4 C31 152.3(2) . . . . ?
Li1 Li3 Li4 C31 -67.9(2) . . . . ?
C11 Li3 Li4 C31 -104.3(2) . . . . ?
Li2 Li3 Li4 C31 -141.0(2) . . . . ?
C32B Li3 Li4 C31 14.8(3) . . . . ?
C112 Li3 Li4 C31 -162.9(4) . . . . ?
C32A Li3 Li4 C31 35.85(18) . . . . ?
N12 Li3 Li4 C42 10.9(10) . . . . ?
C31 Li3 Li4 C42 -137.8(2) . . . . ?
C41 Li3 Li4 C42 14.55(16) . . . . ?
Li1 Li3 Li4 C42 154.3(2) . . . . ?
C11 Li3 Li4 C42 117.9(2) . . . . ?
Li2 Li3 Li4 C42 81.3(2) . . . . ?
C32B Li3 Li4 C42 -122.9(3) . . . . ?
C112 Li3 Li4 C42 59.3(4) . . . . ?
C32A Li3 Li4 C42 -101.9(2) . . . . ?
N12 Li3 Li4 Li2 -70.4(9) . . . . ?
C31 Li3 Li4 Li2 141.0(2) . . . . ?
C41 Li3 Li4 Li2 -66.72(19) . . . . ?
Li1 Li3 Li4 Li2 73.0(2) . . . . ?
C11 Li3 Li4 Li2 36.7(2) . . . . ?
C32B Li3 Li4 Li2 155.8(3) . . . . ?
C112 Li3 Li4 Li2 -21.9(3) . . . . ?
C32A Li3 Li4 Li2 176.8(3) . . . . ?
N12 Li3 Li4 C21 -106.7(9) . . . . ?
C31 Li3 Li4 C21 104.7(2) . . . . ?
C41 Li3 Li4 C21 -103.0(2) . . . . ?
Li1 Li3 Li4 C21 36.7(2) . . . . ?
C11 Li3 Li4 C21 0.4(3) . . . . ?
Li2 Li3 Li4 C21 -36.30(19) . . . . ?
C32B Li3 Li4 C21 119.5(3) . . . . ?
C112 Li3 Li4 C21 -58.2(4) . . . . ?
C32A Li3 Li4 C21 140.5(2) . . . . ?
N12 Li3 Li4 Li1 -143.4(9) . . . . ?
C31 Li3 Li4 Li1 67.9(2) . . . . ?
C41 Li3 Li4 Li1 -139.8(2) . . . . ?
C11 Li3 Li4 Li1 -36.37(19) . . . . ?
Li2 Li3 Li4 Li1 -73.0(2) . . . . ?
C32B Li3 Li4 Li1 82.8(3) . . . . ?
C112 Li3 Li4 Li1 -95.0(4) . . . . ?
C32A Li3 Li4 Li1 103.8(2) . . . . ?
N12 Li3 Li4 C212 -167.6(7) . . . . ?
C31 Li3 Li4 C212 43.8(3) . . . . ?
C41 Li3 Li4 C212 -163.9(4) . . . . ?
Li1 Li3 Li4 C212 -24.2(3) . . . . ?
C11 Li3 Li4 C212 -60.5(4) . . . . ?
Li2 Li3 Li4 C212 -97.2(3) . . . . ?
C32B Li3 Li4 C212 58.6(4) . . . . ?
C112 Li3 Li4 C212 -119.1(4) . . . . ?
C32A Li3 Li4 C212 79.6(3) . . . . ?
C26 C212 Li4 N22 -125.7(3) . . . . ?
N22 C212 Li4 C41 83.1(9) . . . . ?
C26 C212 Li4 C41 -42.6(9) . . . . ?
N22 C212 Li4 C31 -117.3(2) . . . . ?
C26 C212 Li4 C31 117.0(2) . . . . ?
N22 C212 Li4 C42 31.7(3) . . . . ?
C26 C212 Li4 C42 -94.0(3) . . . . ?
N22 C212 Li4 Li2 137.5(3) . . . . ?
C26 C212 Li4 Li2 11.8(3) . . . . ?
N22 C212 Li4 C21 131.2(2) . . . . ?
C26 C212 Li4 C21 5.51(16) . . . . ?
N22 C212 Li4 Li1 -170.6(3) . . . . ?
C26 C212 Li4 Li1 63.7(2) . . . . ?
N22 C212 Li4 Li3 -150.4(4) . . . . ?
C26 C212 Li4 Li3 83.9(4) . . . . ?
